data_4343078
loop_
_publ_author_name
'Camp, Cl\'ement'
'Chatelain, Lucile'
'Mougel, Victor'
'P\'ecaut, Jacques'
'Mazzanti, Marinella'

_publ_section_title
;
 Ferrocene-Based Tetradentate Schiff Bases as Supporting Ligands in
 Uranium Chemistry.
;
_journal_issue 12
_journal_name_full 'Inorganic chemistry'
_journal_page_first 5774
_journal_page_last 5783
_journal_paper_doi 10.1021/acs.inorgchem.5b00467
_journal_volume 54
_journal_year 2015
_chemical_formula_sum 'C184 H250 Fe4 K6 N8 O45 U2'
_chemical_formula_weight 4227.97
_chemical_name_systematic
; 
 ? 
;
_space_group_crystal_system triclinic
_space_group_IT_number 2
_space_group_name_Hall '-P 1'
_space_group_name_H-M_alt 'P -1'
_symmetry_space_group_name_Hall '-P 1'
_symmetry_space_group_name_H-M 'P -1'
_atom_sites_solution_hydrogens geom
_audit_creation_method SHELXL-2013
_cell_angle_alpha 100.570(5)
_cell_angle_beta 98.893(6)
_cell_angle_gamma 90.667(5)
_cell_formula_units_Z 1
_cell_length_a 14.1711(11)
_cell_length_b 14.3703(8)
_cell_length_c 23.1519(14)
_cell_measurement_temperature 150(2)
_cell_measurement_theta_max 32.3990
_cell_measurement_theta_min 3.4997
_cell_volume 4575.1(5)
_computing_cell_refinement
;
CrysAlisPro, Agilent Technologies,
Version 1.171.36.20 (release 27-06-2012 CrysAlis171 .NET)
(compiled Jul 11 2012,15:38:31)
;
_computing_data_collection
;
CrysAlisPro, Agilent Technologies,
Version 1.171.36.20 (release 27-06-2012 CrysAlis171 .NET)
(compiled Jul 11 2012,15:38:31)
;
_computing_data_reduction
;
CrysAlisPro, Agilent Technologies,
Version 1.171.36.20 (release 27-06-2012 CrysAlis171 .NET)
(compiled Jul 11 2012,15:38:31)
;
_computing_molecular_graphics
;
Mercury 3.1 New software for searching the Cambridge Structural Database 
and visualizing crystal structures (I.J. Bruno, J.C. Cole, P.R. Edgington, 
M. Kessler, C.F. Macrae, P. McCabe, J. Pearson, R. Taylor, 
Acta Cryst., 2002, B58, 389-397)
;
_computing_publication_material 'SHELXL-2013 (Sheldrick, 2013)'
_computing_structure_refinement
;
OLEX2: a complete structure solution, refinement and analysis program 
(O. V. Dolomanov, L. J. Bourhis, R. J. Gildea, J. A. K. Howard and 
H. Puschmann. J. Appl. Cryst. 2009, 42, 339-34).
;
_computing_structure_solution
;
SUPERFLIP program (Palatinus, L. & Chapuis, G. J. Appl. Cryst., 2007,
 40, 786-790)
;
_diffrn_ambient_temperature 150(2)
_diffrn_detector_area_resol_mean 15.9653
_diffrn_measured_fraction_theta_full 0.997
_diffrn_measured_fraction_theta_max 0.988
_diffrn_measurement_details
;
  1 omega  -49.00   40.00   1.0000    1.0000
omega____ theta____ kappa____ phi______ frames
    -      -27.4364   57.0000  -30.0000 89

  2 omega  -90.00    1.00   1.0000    1.0000
omega____ theta____ kappa____ phi______ frames
    -      -27.4364  -77.0000   90.0000 91

  3 omega  -34.00    4.00   1.0000    1.0000
omega____ theta____ kappa____ phi______ frames
    -      -27.4364  -81.0000  -14.0000 38

  4 omega  -26.00   31.00   1.0000    1.0000
omega____ theta____ kappa____ phi______ frames
    -      -27.4364   37.0000   30.0000 57

  5 omega  -54.00   43.00   1.0000    1.0000
omega____ theta____ kappa____ phi______ frames
    -      -27.4364   77.0000 -150.0000 97

  6 omega -104.00  -74.00   1.0000    1.0000
omega____ theta____ kappa____ phi______ frames
    -      -27.4364 -179.0000    0.0000 30

  7 omega -100.00   -2.00   1.0000    1.0000
omega____ theta____ kappa____ phi______ frames
    -      -27.4364  -37.0000 -150.0000 98

;
_diffrn_measurement_device_type 'Xcalibur, Sapphire3'
_diffrn_measurement_method '\w scans'
_diffrn_radiation_type MoK\a
_diffrn_radiation_wavelength 0.71073
_diffrn_reflns_av_R_equivalents 0.0505
_diffrn_reflns_av_unetI/netI 0.0894
_diffrn_reflns_laue_measured_fraction_full 0.997
_diffrn_reflns_laue_measured_fraction_max 0.988
_diffrn_reflns_limit_h_max 20
_diffrn_reflns_limit_h_min -19
_diffrn_reflns_limit_k_max 20
_diffrn_reflns_limit_k_min -20
_diffrn_reflns_limit_l_max 33
_diffrn_reflns_limit_l_min -33
_diffrn_reflns_number 55490
_diffrn_reflns_point_group_measured_fraction_full 0.997
_diffrn_reflns_point_group_measured_fraction_max 0.988
_diffrn_reflns_theta_full 25.242
_diffrn_reflns_theta_max 30.508
_diffrn_reflns_theta_min 3.504
_exptl_absorpt_coefficient_mu 2.290
_exptl_absorpt_correction_T_max 0.992
_exptl_absorpt_correction_T_min 0.989
_exptl_absorpt_correction_type analytical
_exptl_absorpt_process_details
;
CrysAlisPro, Agilent Technologies,
Version 1.171.36.20 (release 27-06-2012 CrysAlis171 .NET)
(compiled Jul 11 2012,15:38:31)
Analytical numeric absorption correction using a multifaceted crystal
            model based on expressions derived by R.C. Clark & J.S. Reid.
(Clark, R. C. & Reid, J. S. (1995). Acta Cryst. A51, 887-897)
;
_exptl_crystal_colour Brown
_exptl_crystal_density_diffrn 1.535
_exptl_crystal_density_method 'not measured'
_exptl_crystal_description Block
_exptl_crystal_F_000 2172
_exptl_crystal_size_max 0.9267
_exptl_crystal_size_mid 0.7790
_exptl_crystal_size_min 0.5575
_refine_diff_density_max 4.026
_refine_diff_density_min -1.004
_refine_diff_density_rms 0.146
_refine_ls_extinction_method none
_refine_ls_goodness_of_fit_ref 1.043
_refine_ls_hydrogen_treatment constr
_refine_ls_matrix_type full
_refine_ls_number_parameters 1239
_refine_ls_number_reflns 27590
_refine_ls_number_restraints 362
_refine_ls_restrained_S_all 1.053
_refine_ls_R_factor_all 0.0793
_refine_ls_R_factor_gt 0.0517
_refine_ls_shift/su_max 0.002
_refine_ls_shift/su_mean 0.000
_refine_ls_structure_factor_coef Fsqd
_refine_ls_weighting_details 'w=1/[\s^2^(Fo^2^)+(0.0440P)^2^+2.3412P] where P=(Fo^2^+2Fc^2^)/3'
_refine_ls_weighting_scheme calc
_refine_ls_wR_factor_gt 0.1034
_refine_ls_wR_factor_ref 0.1151
_reflns_Friedel_coverage 0.000
_reflns_number_gt 21272
_reflns_number_total 27590
_reflns_threshold_expression 'I > 2\s(I)'
_cod_data_source_file ic5b00467_si_002.cif
_cod_data_source_block 5
_cod_depositor_comments 'Adding full bibliography for 4343074--4343078.cif.'
_cod_database_code 4343078
_shelx_space_group_comment
; 
The symmetry employed for this shelxl refinement is uniquely defined 
by the following loop, which should always be used as a source of 
symmetry information in preference to the above space-group names. 
They are only intended as comments. 
;
_shelxl_version_number 2013-4

loop_
_space_group_symop_operation_xyz
'x, y, z'
'-x, -y, -z'

loop_
_atom_site_label
_atom_site_type_symbol
_atom_site_fract_x
_atom_site_fract_y
_atom_site_fract_z
_atom_site_U_iso_or_equiv
_atom_site_adp_type
_atom_site_occupancy
_atom_site_site_symmetry_order
_atom_site_calc_flag
_atom_site_refinement_flags_posn
_atom_site_refinement_flags_adp
_atom_site_refinement_flags_occupancy
_atom_site_disorder_assembly
_atom_site_disorder_group
U1 U 0.02380(2) 0.29031(2) 0.74425(2) 0.01448(4) Uani 1 1 d . . . . .
Fe1 Fe 0.04068(4) 0.44879(4) 0.60312(2) 0.01528(11) Uani 1 1 d . . . . .
Fe2 Fe -0.01945(4) 0.10144(4) 0.90226(3) 0.01923(12) Uani 1 1 d . . . . .
K1 K 0.16667(7) 0.55917(7) 0.83622(4) 0.0275(2) Uani 1 1 d . . . . .
K2 K -0.01027(7) 0.08562(6) 0.60722(4) 0.02427(19) Uani 1 1 d . . . . .
K3 K 0.5000 0.0000 1.0000 0.0250(3) Uani 1 2 d S . P . .
K4 K 0.5000 0.5000 0.5000 0.0276(3) Uani 1 2 d S . P . .
O1 O 0.0929(2) 0.14524(19) 0.73220(12) 0.0210(6) Uani 1 1 d . . . . .
O2 O 0.14867(19) 0.3256(2) 0.82079(12) 0.0207(6) Uani 1 1 d . . . . .
N1 N 0.0821(2) 0.2601(2) 0.64803(13) 0.0142(6) Uani 1 1 d . . . . .
N2 N 0.1343(2) 0.4188(2) 0.72845(13) 0.0136(6) Uani 1 1 d . . . . .
C1 C 0.1748(3) 0.1204(3) 0.71408(15) 0.0148(7) Uani 1 1 d . . . . .
C2 C 0.2133(3) 0.0334(3) 0.72388(16) 0.0181(8) Uani 1 1 d . . . . .
H2 H 0.1779 -0.0076 0.7412 0.022 Uiso 1 1 calc R U . . .
C3 C 0.3005(3) 0.0062(3) 0.70908(18) 0.0231(9) Uani 1 1 d . . . . .
H3 H 0.3254 -0.0519 0.7173 0.028 Uiso 1 1 calc R U . . .
C4 C 0.3520(3) 0.0631(3) 0.68235(18) 0.0236(9) Uani 1 1 d . . . . .
H4 H 0.4130 0.0455 0.6730 0.028 Uiso 1 1 calc R U . . .
C5 C 0.3129(3) 0.1471(3) 0.66913(18) 0.0195(8) Uani 1 1 d . . . . .
H5 H 0.3478 0.1854 0.6497 0.023 Uiso 1 1 calc R U . . .
C6 C 0.2249(3) 0.1767(3) 0.68345(16) 0.0145(7) Uani 1 1 d . . . . .
C7 C 0.1867(3) 0.2683(2) 0.66624(15) 0.0127(7) Uani 1 1 d . . . . .
H7 H 0.2142 0.2760 0.6301 0.015 Uiso 1 1 calc R U . . .
C8 C 0.0474(3) 0.3038(3) 0.60059(16) 0.0161(7) Uani 1 1 d . . . . .
C9 C -0.0498(3) 0.3326(3) 0.58921(17) 0.0178(8) Uani 1 1 d . . . . .
H9 H -0.0983 0.3237 0.6120 0.021 Uiso 1 1 calc R U . . .
C10 C -0.0614(3) 0.3770(3) 0.53751(17) 0.0208(8) Uani 1 1 d . . . . .
H10 H -0.1189 0.4012 0.5203 0.025 Uiso 1 1 calc R U . . .
C11 C 0.0279(3) 0.3780(3) 0.51696(17) 0.0205(8) Uani 1 1 d . . . . .
H11 H 0.0410 0.4029 0.4836 0.025 Uiso 1 1 calc R U . . .
C12 C 0.0947(3) 0.3344(3) 0.55598(16) 0.0170(7) Uani 1 1 d . . . . .
H12 H 0.1604 0.3268 0.5529 0.020 Uiso 1 1 calc R U . . .
C13 C 0.0166(3) 0.5223(3) 0.68289(16) 0.0182(8) Uani 1 1 d . . . . .
H13 H -0.0348 0.5098 0.7027 0.022 Uiso 1 1 calc R U . . .
C14 C 0.0135(3) 0.5831(3) 0.64016(17) 0.0211(8) Uani 1 1 d . . . . .
H14 H -0.0393 0.6185 0.6274 0.025 Uiso 1 1 calc R U . . .
C15 C 0.1030(3) 0.5809(3) 0.62036(17) 0.0214(8) Uani 1 1 d . . . . .
H15 H 0.1208 0.6143 0.5916 0.026 Uiso 1 1 calc R U . . .
C16 C 0.1621(3) 0.5198(3) 0.65098(16) 0.0178(8) Uani 1 1 d . . . . .
H16 H 0.2259 0.5057 0.6457 0.021 Uiso 1 1 calc R U . . .
C17 C 0.1099(3) 0.4829(3) 0.69122(16) 0.0153(7) Uani 1 1 d . . . . .
C18 C 0.2183(3) 0.3647(3) 0.71564(16) 0.0147(7) Uani 1 1 d . . . . .
H18 H 0.2578 0.4050 0.6968 0.018 Uiso 1 1 calc R U . . .
C19 C 0.2815(3) 0.3459(2) 0.77139(16) 0.0138(7) Uani 1 1 d . . . . .
C20 C 0.3802(3) 0.3431(3) 0.77356(18) 0.0199(8) Uani 1 1 d . . . . .
H20 H 0.4070 0.3571 0.7408 0.024 Uiso 1 1 calc R U . . .
C21 C 0.4412(3) 0.3207(3) 0.82170(19) 0.0240(9) Uani 1 1 d . . . . .
H21 H 0.5082 0.3192 0.8218 0.029 Uiso 1 1 calc R U . . .
C22 C 0.4021(3) 0.3006(3) 0.86961(18) 0.0229(8) Uani 1 1 d . . . . .
H22 H 0.4426 0.2850 0.9028 0.027 Uiso 1 1 calc R U . . .
C23 C 0.3040(3) 0.3034(3) 0.86934(17) 0.0191(8) Uani 1 1 d . . . . .
H23 H 0.2781 0.2906 0.9027 0.023 Uiso 1 1 calc R U . . .
C24 C 0.2429(3) 0.3248(3) 0.82001(16) 0.0157(7) Uani 1 1 d . . . . .
O31 O -0.10266(19) 0.19094(19) 0.68705(12) 0.0197(6) Uani 1 1 d . . . . .
O32 O -0.0958(2) 0.3885(2) 0.74916(12) 0.0214(6) Uani 1 1 d . . . . .
N31 N -0.1452(2) 0.0833(2) 0.77760(15) 0.0213(7) Uani 1 1 d . . . . .
H31 H -0.1280 0.0592 0.7432 0.026 Uiso 1 1 calc R U . . .
N32 N -0.0484(2) 0.2587(2) 0.82645(14) 0.0156(6) Uani 1 1 d . . . . .
C31 C -0.1982(3) 0.1873(3) 0.67617(18) 0.0202(8) Uani 1 1 d . . . . .
C32 C -0.2476(3) 0.1913(3) 0.6191(2) 0.0284(9) Uani 1 1 d . . . . .
H32A H -0.2122 0.1976 0.5883 0.034 Uiso 1 1 calc R U . . .
C33 C -0.3454(4) 0.1861(4) 0.6067(2) 0.0394(12) Uani 1 1 d . . . . .
H33 H -0.3767 0.1881 0.5676 0.047 Uiso 1 1 calc R U . . .
C34 C -0.3997(3) 0.1780(4) 0.6514(3) 0.0413(13) Uani 1 1 d . . . . .
H34 H -0.4675 0.1756 0.6432 0.050 Uiso 1 1 calc R U . . .
C35 C -0.3523(3) 0.1735(3) 0.7077(2) 0.0318(10) Uani 1 1 d . . . . .
H35 H -0.3888 0.1679 0.7381 0.038 Uiso 1 1 calc R U . . .
C36 C -0.2529(3) 0.1769(3) 0.72125(18) 0.0202(8) Uani 1 1 d . . . . .
C37 C -0.2061(3) 0.1655(3) 0.78279(18) 0.0185(8) Uani 1 1 d . . . . .
H37 H -0.2593 0.1480 0.8031 0.022 Uiso 1 1 calc R U . . .
C38 C -0.1147(3) 0.0435(3) 0.82814(19) 0.0220(8) Uani 1 1 d . . . . .
C39 C -0.0325(3) -0.0123(3) 0.8345(2) 0.0261(9) Uani 1 1 d . . . . .
H39 H 0.0100 -0.0267 0.8064 0.031 Uiso 1 1 calc R U . . .
C40 C -0.0247(3) -0.0428(3) 0.8906(2) 0.0303(10) Uani 1 1 d . . . . .
H40 H 0.0237 -0.0809 0.9061 0.036 Uiso 1 1 calc R U . . .
C41 C -0.1021(3) -0.0063(3) 0.9189(2) 0.0329(11) Uani 1 1 d . . . . .
H41 H -0.1150 -0.0155 0.9566 0.039 Uiso 1 1 calc R U . . .
C42 C -0.1565(3) 0.0468(3) 0.8804(2) 0.0262(9) Uani 1 1 d . . . . .
H42 H -0.2123 0.0795 0.8884 0.031 Uiso 1 1 calc R U . . .
C43 C 0.0853(3) 0.1813(3) 0.88175(17) 0.0191(8) Uani 1 1 d . . . . .
H43 H 0.1199 0.1623 0.8498 0.023 Uiso 1 1 calc R U . . .
C44 C 0.1118(3) 0.1633(3) 0.94087(19) 0.0255(9) Uani 1 1 d . . . . .
H44 H 0.1672 0.1326 0.9551 0.031 Uiso 1 1 calc R U . . .
C45 C 0.0404(3) 0.1998(3) 0.97409(19) 0.0265(9) Uani 1 1 d . . . . .
H45 H 0.0382 0.1965 1.0145 0.032 Uiso 1 1 calc R U . . .
C46 C -0.0274(3) 0.2421(3) 0.93644(17) 0.0221(8) Uani 1 1 d . . . . .
H46 H -0.0824 0.2729 0.9479 0.026 Uiso 1 1 calc R U . . .
C47 C -0.0004(3) 0.2316(3) 0.87810(17) 0.0177(8) Uani 1 1 d . . . . .
C48 C -0.1527(3) 0.2575(3) 0.82556(17) 0.0168(7) Uani 1 1 d . . . . .
H48 H -0.1620 0.2518 0.8667 0.020 Uiso 1 1 calc R U . . .
C49 C -0.2008(3) 0.3487(3) 0.81389(17) 0.0168(7) Uani 1 1 d . . . . .
C50 C -0.2795(3) 0.3748(3) 0.8414(2) 0.0263(9) Uani 1 1 d . . . . .
H50 H -0.3003 0.3355 0.8662 0.032 Uiso 1 1 calc R U . . .
C51 C -0.3292(3) 0.4557(3) 0.8342(2) 0.0330(11) Uani 1 1 d . . . . .
H51 H -0.3826 0.4714 0.8538 0.040 Uiso 1 1 calc R U . . .
C52 C -0.2995(3) 0.5129(3) 0.7981(2) 0.0284(10) Uani 1 1 d . . . . .
H52 H -0.3334 0.5679 0.7920 0.034 Uiso 1 1 calc R U . . .
C53 C -0.2205(3) 0.4905(3) 0.77066(18) 0.0233(9) Uani 1 1 d . . . . .
H53 H -0.1993 0.5317 0.7472 0.028 Uiso 1 1 calc R U . . .
C54 C -0.1708(3) 0.4073(3) 0.77694(17) 0.0181(8) Uani 1 1 d . . . . .
O61 O -0.0195(2) 0.61042(19) 0.85238(13) 0.0250(6) Uani 1 1 d . . . . .
O62 O 0.0870(2) 0.5239(2) 0.93999(14) 0.0275(7) Uani 1 1 d . . . . .
O63 O 0.2839(2) 0.5205(2) 0.93985(14) 0.0323(7) Uani 1 1 d . . . . .
O64 O 0.3877(3) 0.6334(2) 0.88320(17) 0.0433(9) Uani 1 1 d . . . . .
O65 O 0.2743(3) 0.7074(3) 0.79109(17) 0.0468(9) Uani 1 1 d . . . . .
O66 O 0.0842(2) 0.7424(2) 0.80675(13) 0.0321(7) Uani 1 1 d . . . . .
C61 C -0.0601(3) 0.5781(3) 0.89816(19) 0.0262(9) Uani 1 1 d . . . . .
H61A H -0.1289 0.5612 0.8844 0.031 Uiso 1 1 calc R U . . .
H61B H -0.0540 0.6289 0.9339 0.031 Uiso 1 1 calc R U . . .
C62 C -0.0085(3) 0.4932(3) 0.9131(2) 0.0270(9) Uani 1 1 d . . . . .
H62A H -0.0408 0.4645 0.9410 0.032 Uiso 1 1 calc R U . . .
H62B H -0.0080 0.4452 0.8766 0.032 Uiso 1 1 calc R U . . .
C63 C 0.1421(3) 0.4480(3) 0.9575(2) 0.0307(10) Uani 1 1 d . . . . .
H63A H 0.1456 0.3977 0.9226 0.037 Uiso 1 1 calc R U . . .
H63B H 0.1126 0.4203 0.9869 0.037 Uiso 1 1 calc R U . . .
C64 C 0.2396(4) 0.4892(4) 0.9845(2) 0.0375(12) Uani 1 1 d . . . . .
H64A H 0.2350 0.5432 1.0171 0.045 Uiso 1 1 calc R U . . .
H64B H 0.2786 0.4408 1.0012 0.045 Uiso 1 1 calc R U . . .
C65 C 0.3828(4) 0.5413(4) 0.9576(2) 0.0416(13) Uani 1 1 d . . . . .
H65A H 0.4132 0.4893 0.9753 0.050 Uiso 1 1 calc R U . . .
H65B H 0.3936 0.6004 0.9878 0.050 Uiso 1 1 calc R U . . .
C66 C 0.4252(4) 0.5529(4) 0.9042(3) 0.0468(14) Uani 1 1 d . . . . .
H66A H 0.4956 0.5609 0.9147 0.056 Uiso 1 1 calc R U . . .
H66B H 0.4098 0.4958 0.8727 0.056 Uiso 1 1 calc R U . . .
C67 C 0.4187(4) 0.6432(5) 0.8286(3) 0.0608(18) Uani 1 1 d . . . . .
H67A H 0.3993 0.5856 0.7980 0.073 Uiso 1 1 calc R U . . .
H67B H 0.4893 0.6511 0.8347 0.073 Uiso 1 1 calc R U . . .
C68 C 0.3749(4) 0.7268(5) 0.8086(3) 0.0561(16) Uani 1 1 d . . . . .
H68A H 0.3869 0.7827 0.8412 0.067 Uiso 1 1 calc R U . . .
H68B H 0.4034 0.7409 0.7745 0.067 Uiso 1 1 calc R U . . .
C69 C 0.2271(4) 0.7886(4) 0.7765(2) 0.0462(14) Uani 1 1 d . . . . .
H69A H 0.2536 0.8096 0.7437 0.055 Uiso 1 1 calc R U . . .
H69B H 0.2373 0.8410 0.8115 0.055 Uiso 1 1 calc R U . . .
C70 C 0.1238(4) 0.7647(3) 0.7582(2) 0.0393(12) Uani 1 1 d . . . . .
H70A H 0.0912 0.8192 0.7445 0.047 Uiso 1 1 calc R U . . .
H70B H 0.1140 0.7099 0.7248 0.047 Uiso 1 1 calc R U . . .
C71 C -0.0171(4) 0.7269(3) 0.7917(2) 0.0306(10) Uani 1 1 d . . . . .
H71A H -0.0326 0.6764 0.7560 0.037 Uiso 1 1 calc R U . . .
H71B H -0.0467 0.7856 0.7824 0.037 Uiso 1 1 calc R U . . .
C72 C -0.0569(4) 0.6986(3) 0.8425(2) 0.0304(10) Uani 1 1 d . . . . .
H72A H -0.0392 0.7476 0.8788 0.037 Uiso 1 1 calc R U . . .
H72B H -0.1275 0.6925 0.8330 0.037 Uiso 1 1 calc R U . . .
O81 O -0.0018(3) -0.0980(3) 0.62200(18) 0.0513(10) Uani 1 1 d . . . . .
O82 O -0.1625(3) -0.0354(3) 0.55518(19) 0.0644(13) Uani 1 1 d . . . . .
O83 O -0.0924(3) 0.0568(2) 0.47374(16) 0.0417(9) Uani 1 1 d . . . . .
C81 C -0.0933(6) -0.1488(6) 0.6065(5) 0.097(3) Uani 1 1 d D U . . .
H81A H -0.0894 -0.2007 0.5724 0.117 Uiso 1 1 calc R U . . .
H81B H -0.1035 -0.1786 0.6404 0.117 Uiso 1 1 calc R U . . .
C82 C -0.1723(6) -0.0992(7) 0.5919(5) 0.115(4) Uani 1 1 d D U . . .
H82A H -0.1910 -0.0644 0.6292 0.138 Uiso 1 1 calc R U . . .
H82B H -0.2254 -0.1451 0.5723 0.138 Uiso 1 1 calc R U . . .
C83 C -0.1864(4) -0.0685(4) 0.4930(2) 0.0447(13) Uani 1 1 d . . . . .
H83A H -0.2506 -0.1007 0.4833 0.054 Uiso 1 1 calc R U . . .
H83B H -0.1393 -0.1141 0.4789 0.054 Uiso 1 1 calc R U . . .
C84 C -0.1854(4) 0.0161(4) 0.4637(2) 0.0480(14) Uani 1 1 d . . . . .
H84A H -0.2077 -0.0032 0.4204 0.058 Uiso 1 1 calc R U . . .
H84B H -0.2295 0.0632 0.4801 0.058 Uiso 1 1 calc R U . . .
C85 C -0.0826(5) 0.1503(4) 0.4587(3) 0.0493(14) Uani 1 1 d . . . . .
H85A H -0.1393 0.1866 0.4676 0.059 Uiso 1 1 calc R U . . .
H85B H -0.0257 0.1843 0.4844 0.059 Uiso 1 1 calc R U . . .
C86 C -0.0735(5) 0.1484(4) 0.3981(3) 0.0548(16) Uani 1 1 d . . . . .
H86A H -0.1338 0.1209 0.3729 0.066 Uiso 1 1 calc R U . . .
H86B H -0.0661 0.2146 0.3924 0.066 Uiso 1 1 calc R U . . .
O91 O 0.6572(2) 0.1069(2) 0.97770(14) 0.0286(7) Uani 1 1 d . . . . .
O92 O 0.4801(2) 0.0906(2) 0.90387(13) 0.0275(7) Uani 1 1 d . . . . .
O93 O 0.3367(2) -0.0473(2) 0.91136(13) 0.0289(7) Uani 1 1 d . . . . .
C91 C 0.6300(3) 0.1726(3) 0.9391(2) 0.0289(10) Uani 1 1 d . . . . .
H91A H 0.6874 0.1987 0.9271 0.035 Uiso 1 1 calc R U . . .
H91B H 0.5970 0.2259 0.9600 0.035 Uiso 1 1 calc R U . . .
C92 C 0.5648(3) 0.1215(3) 0.8856(2) 0.0304(10) Uani 1 1 d . . . . .
H92A H 0.5485 0.1642 0.8568 0.036 Uiso 1 1 calc R U . . .
H92B H 0.5967 0.0663 0.8659 0.036 Uiso 1 1 calc R U . . .
C93 C 0.4088(4) 0.0507(3) 0.8557(2) 0.0339(11) Uani 1 1 d . . . . .
H93A H 0.4312 -0.0083 0.8335 0.041 Uiso 1 1 calc R U . . .
H93B H 0.3950 0.0956 0.8281 0.041 Uiso 1 1 calc R U . . .
C94 C 0.3206(3) 0.0297(3) 0.8797(2) 0.0324(10) Uani 1 1 d . . . . .
H94A H 0.3040 0.0866 0.9068 0.039 Uiso 1 1 calc R U . . .
H94B H 0.2666 0.0125 0.8466 0.039 Uiso 1 1 calc R U . . .
C95 C 0.2538(3) -0.0707(4) 0.9345(2) 0.0353(11) Uani 1 1 d . . . . .
H95A H 0.2009 -0.0933 0.9015 0.042 Uiso 1 1 calc R U . . .
H95B H 0.2333 -0.0138 0.9599 0.042 Uiso 1 1 calc R U . . .
C96 C 0.2770(3) -0.1469(3) 0.9706(2) 0.0336(10) Uani 1 1 d . . . . .
H96A H 0.2181 -0.1708 0.9821 0.040 Uiso 1 1 calc R U . . .
H96B H 0.3057 -0.2006 0.9470 0.040 Uiso 1 1 calc R U . . .
O101 O 0.3299(3) 0.4583(3) 0.4195(2) 0.0629(12) Uani 1 1 d . . . . .
O102 O 0.3587(3) 0.3847(3) 0.5256(2) 0.0616(13) Uani 1 1 d . . . . .
O103 O 0.5432(3) 0.3984(3) 0.59174(18) 0.0629(12) Uani 1 1 d . . . . .
C101 C 0.2569(5) 0.4144(6) 0.4403(4) 0.088(3) Uani 1 1 d . . . . .
H10A H 0.2073 0.3857 0.4066 0.105 Uiso 1 1 calc R U . . .
H10B H 0.2266 0.4616 0.4677 0.105 Uiso 1 1 calc R U . . .
C102 C 0.2982(5) 0.3410(5) 0.4715(4) 0.078(2) Uani 1 1 d . . . . .
H10C H 0.2465 0.3020 0.4809 0.093 Uiso 1 1 calc R U . . .
H10D H 0.3360 0.2989 0.4458 0.093 Uiso 1 1 calc R U . . .
C103 C 0.3929(6) 0.3191(6) 0.5618(4) 0.086(3) Uani 1 1 d . . . . .
H10E H 0.4251 0.2677 0.5386 0.103 Uiso 1 1 calc R U . . .
H10F H 0.3390 0.2906 0.5761 0.103 Uiso 1 1 calc R U . . .
C104 C 0.4602(6) 0.3698(6) 0.6122(4) 0.079(3) Uani 1 1 d . . . . .
H10G H 0.4302 0.4261 0.6321 0.095 Uiso 1 1 calc R U . . .
H10H H 0.4778 0.3281 0.6415 0.095 Uiso 1 1 calc R U . . .
C105 C 0.6221(7) 0.4338(6) 0.6369(3) 0.083(3) Uani 1 1 d . . . . .
H10I H 0.6433 0.3839 0.6597 0.100 Uiso 1 1 calc R U . . .
H10J H 0.6026 0.4883 0.6647 0.100 Uiso 1 1 calc R U . . .
C106 C 0.7000(6) 0.4634(6) 0.6095(3) 0.084(3) Uani 1 1 d . . . . .
H10K H 0.7570 0.4832 0.6402 0.100 Uiso 1 1 calc R U . . .
H10L H 0.7172 0.4100 0.5799 0.100 Uiso 1 1 calc R U . . .
O111 O 0.3841(3) 0.1372(3) 1.0378(2) 0.0625(13) Uani 1 1 d . . . . .
C111 C 0.3545(4) 0.1350(4) 1.0932(3) 0.0477(14) Uani 1 1 d . . . . .
H11A H 0.4103 0.1445 1.1255 0.057 Uiso 1 1 calc R U . . .
H11B H 0.3220 0.0733 1.0923 0.057 Uiso 1 1 calc R U . . .
C112 C 0.2875(5) 0.2133(4) 1.1030(3) 0.0606(18) Uani 1 1 d . . . . .
H11C H 0.2998 0.2474 1.1448 0.073 Uiso 1 1 calc R U . . .
H11D H 0.2203 0.1886 1.0934 0.073 Uiso 1 1 calc R U . . .
C113 C 0.3075(4) 0.2778(4) 1.0611(3) 0.0473(14) Uani 1 1 d . . . . .
H11E H 0.2501 0.2815 1.0314 0.057 Uiso 1 1 calc R U . . .
H11F H 0.3271 0.3424 1.0834 0.057 Uiso 1 1 calc R U . . .
C114 C 0.3868(4) 0.2336(4) 1.0316(2) 0.0439(13) Uani 1 1 d . . . . .
H11G H 0.3771 0.2388 0.9891 0.053 Uiso 1 1 calc R U . . .
H11H H 0.4491 0.2651 1.0512 0.053 Uiso 1 1 calc R U . . .
O112 O 0.5655(13) 0.3579(11) 0.4297(7) 0.090(4) Uani 0.629(8) 1 d D U P A 1
C115 C 0.5776(11) 0.2654(8) 0.4410(7) 0.090(3) Uani 0.629(8) 1 d D U P A 1
H11I H 0.5164 0.2278 0.4290 0.108 Uiso 0.629(8) 1 calc R U P A 1
H11J H 0.5995 0.2673 0.4840 0.108 Uiso 0.629(8) 1 calc R U P A 1
C116 C 0.6493(13) 0.2231(10) 0.4062(8) 0.110(4) Uani 0.629(8) 1 d D U P A 1
H11K H 0.6277 0.1583 0.3850 0.132 Uiso 0.629(8) 1 calc R U P A 1
H11L H 0.7107 0.2194 0.4325 0.132 Uiso 0.629(8) 1 calc R U P A 1
C117 C 0.6610(15) 0.2859(11) 0.3627(7) 0.098(4) Uani 0.629(8) 1 d D U P A 1
H11M H 0.7294 0.2986 0.3616 0.118 Uiso 0.629(8) 1 calc R U P A 1
H11N H 0.6290 0.2568 0.3222 0.118 Uiso 0.629(8) 1 calc R U P A 1
C118 C 0.6162(11) 0.3711(8) 0.3848(7) 0.096(3) Uani 0.629(8) 1 d D U P A 1
H11O H 0.6656 0.4226 0.4005 0.116 Uiso 0.629(8) 1 calc R U P A 1
H11P H 0.5722 0.3902 0.3519 0.116 Uiso 0.629(8) 1 calc R U P A 1
O212 O 0.586(3) 0.350(2) 0.4447(14) 0.100(5) Uani 0.371(8) 1 d . U P A 2
C215 C 0.525(2) 0.294(2) 0.3945(14) 0.114(5) Uani 0.371(8) 1 d . U P A 2
H21A H 0.4867 0.3358 0.3711 0.137 Uiso 0.371(8) 1 calc R U P A 2
H21B H 0.4813 0.2518 0.4079 0.137 Uiso 0.371(8) 1 calc R U P A 2
C216 C 0.5887(19) 0.2393(19) 0.3585(13) 0.102(5) Uani 0.371(8) 1 d . U P A 2
H21C H 0.5797 0.1706 0.3576 0.123 Uiso 0.371(8) 1 calc R U P A 2
H21D H 0.5784 0.2511 0.3173 0.123 Uiso 0.371(8) 1 calc R U P A 2
C217 C 0.680(2) 0.274(3) 0.3889(14) 0.097(5) Uani 0.371(8) 1 d . U P A 2
H21E H 0.7186 0.2199 0.3979 0.116 Uiso 0.371(8) 1 calc R U P A 2
H21F H 0.7123 0.3067 0.3630 0.116 Uiso 0.371(8) 1 calc R U P A 2
C218 C 0.6739(19) 0.3347(18) 0.4405(12) 0.105(4) Uani 0.371(8) 1 d . U P A 2
H21G H 0.7040 0.3073 0.4747 0.126 Uiso 0.371(8) 1 calc R U P A 2
H21H H 0.7088 0.3951 0.4412 0.126 Uiso 0.371(8) 1 calc R U P A 2
O121 O 0.4308(8) 0.0730(10) 0.5231(6) 0.085(4) Uani 0.5 1 d D . P B -1
C121 C 0.461(2) -0.014(2) 0.5399(14) 0.17(2) Uani 0.5 1 d D . P B -1
H12A H 0.4107 -0.0648 0.5243 0.209 Uiso 0.5 1 calc R U P B -1
H12B H 0.4749 -0.0067 0.5837 0.209 Uiso 0.5 1 calc R U P B -1
C122 C 0.5487(13) -0.0360(11) 0.5129(8) 0.071(5) Uani 0.5 1 d D . P B -1
H12C H 0.5540 -0.1053 0.5010 0.086 Uiso 0.5 1 calc R U P B -1
H12D H 0.6067 -0.0099 0.5412 0.086 Uiso 0.5 1 calc R U P B -1
C123 C 0.5357(14) 0.0115(15) 0.4590(7) 0.055(6) Uani 0.5 1 d D . P B -1
H12E H 0.5897 0.0568 0.4608 0.066 Uiso 0.5 1 calc R U P B -1
H12F H 0.5305 -0.0360 0.4216 0.066 Uiso 0.5 1 calc R U P B -1
C124 C 0.4439(17) 0.0620(17) 0.4630(9) 0.111(10) Uani 0.5 1 d D . P B -1
H12G H 0.4483 0.1245 0.4512 0.133 Uiso 0.5 1 calc R U P B -1
H12H H 0.3898 0.0242 0.4366 0.133 Uiso 0.5 1 calc R U P B -1
O131 O 0.6630(12) 0.9082(9) 0.7407(9) 0.121(4) Uani 0.461(8) 1 d D U P C 1
C131 C 0.7381(12) 0.8502(11) 0.7332(8) 0.102(4) Uani 0.461(8) 1 d D U P C 1
H13A H 0.7694 0.8393 0.7725 0.123 Uiso 0.461(8) 1 calc R U P C 1
H13B H 0.7858 0.8824 0.7156 0.123 Uiso 0.461(8) 1 calc R U P C 1
C132 C 0.7097(15) 0.7632(13) 0.6965(12) 0.122(6) Uani 0.461(8) 1 d D U P C 1
H13C H 0.7548 0.7136 0.7052 0.147 Uiso 0.461(8) 1 calc R U P C 1
H13D H 0.7047 0.7675 0.6539 0.147 Uiso 0.461(8) 1 calc R U P C 1
C133 C 0.6146(15) 0.7436(10) 0.7121(12) 0.125(5) Uani 0.461(8) 1 d D U P C 1
H13E H 0.6207 0.7083 0.7453 0.151 Uiso 0.461(8) 1 calc R U P C 1
H13F H 0.5720 0.7063 0.6774 0.151 Uiso 0.461(8) 1 calc R U P C 1
C134 C 0.5754(14) 0.8437(15) 0.7309(15) 0.141(5) Uani 0.461(8) 1 d D U P C 1
H13G H 0.5265 0.8592 0.6990 0.169 Uiso 0.461(8) 1 calc R U P C 1
H13H H 0.5473 0.8480 0.7678 0.169 Uiso 0.461(8) 1 calc R U P C 1
O141 O 0.6732(10) 0.8254(8) 0.6634(6) 0.125(4) Uani 0.539(8) 1 d D U P C 2
C141 C 0.7049(16) 0.7877(16) 0.7249(12) 0.135(5) Uani 0.539(8) 1 d D U P C 2
H14A H 0.7218 0.7203 0.7187 0.162 Uiso 0.539(8) 1 calc R U P C 2
H14B H 0.7566 0.8276 0.7523 0.162 Uiso 0.539(8) 1 calc R U P C 2
C142 C 0.6017(16) 0.8042(14) 0.7444(10) 0.137(5) Uani 0.539(8) 1 d D U P C 2
H14C H 0.5493 0.7682 0.7153 0.164 Uiso 0.539(8) 1 calc R U P C 2
H14D H 0.5989 0.7923 0.7849 0.164 Uiso 0.539(8) 1 calc R U P C 2
C143 C 0.6069(19) 0.9133(13) 0.7414(10) 0.137(5) Uani 0.539(8) 1 d D U P C 2
H14E H 0.5423 0.9393 0.7370 0.164 Uiso 0.539(8) 1 calc R U P C 2
H14F H 0.6468 0.9502 0.7773 0.164 Uiso 0.539(8) 1 calc R U P C 2
C144 C 0.6519(13) 0.9137(9) 0.6869(8) 0.097(4) Uani 0.539(8) 1 d D U P C 2
H14G H 0.6074 0.9398 0.6572 0.117 Uiso 0.539(8) 1 calc R U P C 2
H14H H 0.7110 0.9548 0.6976 0.117 Uiso 0.539(8) 1 calc R U P C 2

loop_
_atom_site_aniso_label
_atom_site_aniso_U_11
_atom_site_aniso_U_22
_atom_site_aniso_U_33
_atom_site_aniso_U_23
_atom_site_aniso_U_13
_atom_site_aniso_U_12
U1 0.01522(7) 0.01476(7) 0.01373(7) 0.00160(5) 0.00438(5) 0.00099(5)
Fe1 0.0212(3) 0.0112(2) 0.0125(2) 0.0013(2) 0.0006(2) 0.0013(2)
Fe2 0.0259(3) 0.0124(3) 0.0219(3) 0.0049(2) 0.0095(2) 0.0010(2)
K1 0.0302(5) 0.0287(5) 0.0217(4) -0.0014(4) 0.0059(4) 0.0008(4)
K2 0.0296(5) 0.0144(4) 0.0265(5) -0.0036(3) 0.0065(4) -0.0033(3)
K3 0.0265(6) 0.0282(7) 0.0251(6) 0.0122(5) 0.0101(5) 0.0082(5)
K4 0.0288(7) 0.0258(7) 0.0302(7) 0.0052(6) 0.0115(6) -0.0011(5)
O1 0.0279(15) 0.0216(14) 0.0193(14) 0.0094(12) 0.0139(12) 0.0103(12)
O2 0.0156(13) 0.0307(16) 0.0187(14) 0.0116(12) 0.0042(11) -0.0012(12)
N1 0.0180(15) 0.0115(14) 0.0130(14) 0.0031(12) 0.0011(12) 0.0034(12)
N2 0.0184(15) 0.0120(14) 0.0106(14) 0.0037(11) 0.0015(12) 0.0013(12)
C1 0.0186(18) 0.0166(17) 0.0081(16) -0.0010(13) 0.0023(14) 0.0021(14)
C2 0.026(2) 0.0137(17) 0.0154(18) 0.0048(14) 0.0045(15) 0.0020(15)
C3 0.029(2) 0.0148(18) 0.026(2) 0.0065(16) 0.0017(17) 0.0075(16)
C4 0.022(2) 0.025(2) 0.026(2) 0.0040(17) 0.0068(17) 0.0110(17)
C5 0.0196(19) 0.0175(18) 0.023(2) 0.0064(16) 0.0065(16) 0.0032(15)
C6 0.0164(17) 0.0138(17) 0.0126(16) 0.0019(14) 0.0016(14) -0.0010(14)
C7 0.0161(17) 0.0123(16) 0.0110(16) 0.0028(13) 0.0052(13) 0.0025(13)
C8 0.0211(19) 0.0112(16) 0.0136(17) -0.0015(13) -0.0005(14) 0.0003(14)
C9 0.0215(19) 0.0109(17) 0.0191(18) 0.0003(14) 0.0001(15) -0.0002(15)
C10 0.026(2) 0.0172(18) 0.0159(18) 0.0010(15) -0.0053(16) 0.0042(16)
C11 0.037(2) 0.0127(17) 0.0127(17) 0.0040(14) 0.0053(16) 0.0042(16)
C12 0.0231(19) 0.0172(18) 0.0117(17) 0.0028(14) 0.0056(15) 0.0034(15)
C13 0.029(2) 0.0108(17) 0.0143(17) 0.0000(14) 0.0029(15) 0.0041(15)
C14 0.031(2) 0.0120(17) 0.0187(19) 0.0026(15) -0.0001(17) 0.0053(16)
C15 0.036(2) 0.0122(17) 0.0153(18) 0.0056(15) -0.0016(16) -0.0034(16)
C16 0.0195(19) 0.0167(18) 0.0176(18) 0.0071(15) 0.0001(15) 0.0001(15)
C17 0.0204(18) 0.0123(16) 0.0121(16) 0.0005(13) 0.0015(14) 0.0004(14)
C18 0.0150(17) 0.0136(17) 0.0150(17) 0.0030(14) 0.0010(14) -0.0034(14)
C19 0.0164(17) 0.0097(16) 0.0146(17) 0.0013(13) 0.0012(14) 0.0000(13)
C20 0.0175(19) 0.0208(19) 0.022(2) 0.0046(16) 0.0027(15) -0.0012(15)
C21 0.0134(18) 0.026(2) 0.031(2) 0.0030(18) -0.0003(16) 0.0021(16)
C22 0.023(2) 0.022(2) 0.023(2) 0.0068(17) -0.0016(16) 0.0037(17)
C23 0.024(2) 0.0181(18) 0.0171(18) 0.0081(15) 0.0020(15) 0.0002(16)
C24 0.0182(18) 0.0126(17) 0.0154(17) 0.0006(14) 0.0024(14) -0.0008(14)
O31 0.0184(13) 0.0227(14) 0.0170(13) -0.0009(11) 0.0054(11) -0.0028(11)
O32 0.0243(15) 0.0240(15) 0.0200(14) 0.0083(12) 0.0111(12) 0.0074(12)
N31 0.0260(18) 0.0142(15) 0.0232(17) -0.0006(13) 0.0070(14) 0.0046(14)
N32 0.0166(15) 0.0134(15) 0.0182(16) 0.0046(12) 0.0052(12) 0.0031(12)
C31 0.0189(19) 0.0151(18) 0.023(2) -0.0023(15) 0.0009(16) -0.0032(15)
C32 0.029(2) 0.029(2) 0.024(2) 0.0030(18) -0.0006(18) -0.0061(19)
C33 0.035(3) 0.042(3) 0.036(3) 0.011(2) -0.012(2) -0.009(2)
C34 0.014(2) 0.050(3) 0.059(3) 0.016(3) -0.003(2) 0.000(2)
C35 0.020(2) 0.029(2) 0.047(3) 0.010(2) 0.004(2) -0.0006(18)
C36 0.0159(18) 0.0158(18) 0.026(2) -0.0004(16) 0.0006(16) -0.0006(15)
C37 0.0157(18) 0.0128(17) 0.027(2) 0.0014(15) 0.0078(16) -0.0031(14)
C38 0.025(2) 0.0158(18) 0.028(2) 0.0056(16) 0.0118(17) -0.0015(16)
C39 0.033(2) 0.0149(19) 0.030(2) -0.0025(17) 0.0119(19) -0.0002(17)
C40 0.031(2) 0.0136(19) 0.048(3) 0.0123(19) 0.004(2) -0.0024(17)
C41 0.039(3) 0.026(2) 0.040(3) 0.018(2) 0.015(2) -0.007(2)
C42 0.027(2) 0.0178(19) 0.039(3) 0.0098(18) 0.0144(19) -0.0016(17)
C43 0.022(2) 0.0178(18) 0.0196(19) 0.0047(15) 0.0091(16) 0.0006(15)
C44 0.030(2) 0.025(2) 0.023(2) 0.0111(18) 0.0024(18) 0.0017(18)
C45 0.043(3) 0.018(2) 0.019(2) 0.0028(16) 0.0092(19) -0.0007(19)
C46 0.030(2) 0.0167(19) 0.0196(19) 0.0009(15) 0.0070(17) 0.0021(17)
C47 0.024(2) 0.0106(16) 0.0202(19) 0.0039(14) 0.0088(16) 0.0007(15)
C48 0.0188(18) 0.0141(17) 0.0181(18) 0.0005(14) 0.0079(15) 0.0030(14)
C49 0.0149(17) 0.0159(18) 0.0199(19) 0.0016(15) 0.0055(15) 0.0020(14)
C50 0.019(2) 0.022(2) 0.040(3) 0.0041(19) 0.0145(18) 0.0001(17)
C51 0.022(2) 0.026(2) 0.053(3) 0.005(2) 0.018(2) 0.0083(18)
C52 0.020(2) 0.022(2) 0.042(3) 0.0043(19) 0.0046(19) 0.0083(17)
C53 0.028(2) 0.020(2) 0.023(2) 0.0054(16) 0.0044(17) 0.0043(17)
C54 0.0171(18) 0.0161(18) 0.0201(19) -0.0004(15) 0.0044(15) 0.0027(15)
O61 0.0322(16) 0.0178(14) 0.0273(16) 0.0029(12) 0.0126(13) 0.0068(12)
O62 0.0320(17) 0.0187(15) 0.0329(17) 0.0067(13) 0.0068(14) 0.0006(13)
O63 0.0278(17) 0.0334(18) 0.0333(18) 0.0064(14) -0.0024(14) 0.0014(14)
O64 0.040(2) 0.0342(19) 0.058(2) 0.0074(18) 0.0176(18) 0.0040(16)
O65 0.048(2) 0.045(2) 0.049(2) 0.0075(18) 0.0141(18) -0.0151(18)
O66 0.045(2) 0.0301(17) 0.0222(16) 0.0035(13) 0.0105(14) -0.0047(15)
C61 0.029(2) 0.021(2) 0.028(2) -0.0023(17) 0.0131(18) -0.0029(18)
C62 0.032(2) 0.021(2) 0.030(2) 0.0028(18) 0.0132(19) -0.0039(18)
C63 0.041(3) 0.027(2) 0.029(2) 0.0136(19) 0.011(2) 0.006(2)
C64 0.047(3) 0.038(3) 0.026(2) 0.009(2) 0.001(2) 0.007(2)
C65 0.035(3) 0.028(3) 0.054(3) 0.000(2) -0.009(2) -0.003(2)
C66 0.026(3) 0.029(3) 0.081(4) 0.001(3) 0.004(3) 0.002(2)
C67 0.047(4) 0.059(4) 0.084(5) 0.010(4) 0.036(3) 0.000(3)
C68 0.052(4) 0.060(4) 0.061(4) 0.014(3) 0.022(3) -0.014(3)
C69 0.070(4) 0.033(3) 0.035(3) 0.001(2) 0.016(3) -0.019(3)
C70 0.065(4) 0.027(2) 0.027(2) 0.002(2) 0.018(2) -0.008(2)
C71 0.049(3) 0.018(2) 0.025(2) 0.0010(17) 0.007(2) 0.006(2)
C72 0.041(3) 0.021(2) 0.029(2) 0.0002(18) 0.009(2) 0.0054(19)
O81 0.078(3) 0.0277(19) 0.052(2) 0.0100(18) 0.021(2) 0.008(2)
O82 0.069(3) 0.067(3) 0.054(3) 0.014(2) 0.000(2) -0.040(2)
O83 0.052(2) 0.0351(19) 0.043(2) 0.0145(17) 0.0134(18) 0.0083(17)
C81 0.090(5) 0.065(4) 0.166(7) 0.056(5) 0.069(5) -0.003(4)
C82 0.070(5) 0.138(9) 0.149(9) 0.079(8) -0.008(6) -0.043(5)
C83 0.036(3) 0.037(3) 0.053(3) -0.011(2) 0.005(3) -0.004(2)
C84 0.054(4) 0.036(3) 0.041(3) -0.008(2) -0.015(3) 0.011(3)
C85 0.068(4) 0.028(3) 0.049(3) 0.000(2) 0.007(3) 0.005(3)
C86 0.070(4) 0.028(3) 0.071(4) 0.016(3) 0.017(3) 0.008(3)
O91 0.0350(17) 0.0231(15) 0.0313(17) 0.0119(13) 0.0083(14) 0.0047(13)
O92 0.0319(17) 0.0320(17) 0.0216(15) 0.0103(13) 0.0070(13) 0.0051(14)
O93 0.0334(17) 0.0290(16) 0.0269(16) 0.0093(13) 0.0077(13) 0.0042(14)
C91 0.032(2) 0.024(2) 0.038(3) 0.016(2) 0.016(2) 0.0103(19)
C92 0.039(3) 0.029(2) 0.032(2) 0.018(2) 0.017(2) 0.014(2)
C93 0.050(3) 0.029(2) 0.022(2) 0.0071(19) 0.004(2) 0.003(2)
C94 0.040(3) 0.031(2) 0.026(2) 0.0098(19) -0.002(2) 0.003(2)
C95 0.031(3) 0.045(3) 0.031(3) 0.009(2) 0.006(2) 0.008(2)
C96 0.028(2) 0.034(3) 0.038(3) 0.004(2) 0.008(2) -0.003(2)
O101 0.040(2) 0.064(3) 0.075(3) -0.005(2) -0.002(2) 0.000(2)
O102 0.067(3) 0.041(2) 0.092(4) 0.022(2) 0.049(3) 0.005(2)
O103 0.082(3) 0.074(3) 0.043(2) 0.027(2) 0.020(2) 0.024(3)
C101 0.036(4) 0.097(6) 0.109(7) -0.041(5) 0.019(4) -0.008(4)
C102 0.066(5) 0.058(4) 0.106(6) -0.026(4) 0.052(4) -0.037(4)
C103 0.097(6) 0.065(5) 0.129(8) 0.052(5) 0.079(6) 0.023(5)
C104 0.106(6) 0.084(5) 0.085(5) 0.065(5) 0.073(5) 0.052(5)
C105 0.122(7) 0.082(6) 0.038(4) 0.008(4) -0.011(4) 0.030(5)
C106 0.079(5) 0.102(6) 0.050(4) -0.006(4) -0.027(4) 0.041(5)
O111 0.092(3) 0.043(2) 0.073(3) 0.025(2) 0.060(3) 0.032(2)
C111 0.061(4) 0.043(3) 0.048(3) 0.019(3) 0.024(3) 0.016(3)
C112 0.068(4) 0.048(4) 0.073(5) 0.004(3) 0.043(4) 0.014(3)
C113 0.053(3) 0.030(3) 0.055(4) 0.003(3) 0.000(3) 0.010(3)
C114 0.063(4) 0.030(3) 0.042(3) 0.013(2) 0.014(3) -0.007(3)
O112 0.105(8) 0.060(5) 0.116(9) 0.002(6) 0.065(7) 0.033(5)
C115 0.129(8) 0.062(6) 0.106(7) 0.036(6) 0.074(7) 0.019(6)
C116 0.129(9) 0.078(7) 0.136(9) 0.027(7) 0.052(8) 0.040(7)
C117 0.126(9) 0.081(7) 0.098(9) -0.003(7) 0.076(8) -0.008(7)
C118 0.136(8) 0.066(6) 0.107(7) 0.026(6) 0.071(7) 0.011(6)
O212 0.124(10) 0.068(8) 0.113(10) -0.006(8) 0.064(9) 0.029(8)
C215 0.122(10) 0.091(9) 0.131(10) -0.005(9) 0.054(9) 0.024(8)
C216 0.115(9) 0.084(8) 0.115(9) -0.006(8) 0.065(8) 0.011(8)
C217 0.106(9) 0.077(9) 0.118(11) 0.008(9) 0.064(9) 0.016(8)
C218 0.111(9) 0.084(8) 0.115(9) -0.018(7) 0.049(8) 0.029(7)
O121 0.050(6) 0.103(10) 0.088(9) -0.014(8) 0.011(6) -0.003(7)
C121 0.12(3) 0.20(5) 0.18(4) -0.08(3) 0.09(3) -0.09(3)
C122 0.067(11) 0.062(11) 0.076(13) -0.022(10) 0.027(11) -0.015(8)
C123 0.056(14) 0.078(15) 0.034(9) 0.007(10) 0.022(9) 0.011(12)
C124 0.105(18) 0.109(18) 0.13(2) 0.068(16) 0.005(16) -0.018(14)
O131 0.130(8) 0.078(7) 0.159(8) 0.010(7) 0.052(8) -0.013(7)
C131 0.115(9) 0.057(7) 0.147(10) 0.038(8) 0.039(8) 0.003(7)
C132 0.145(10) 0.084(9) 0.133(12) 0.006(9) 0.020(10) 0.041(9)
C133 0.153(11) 0.069(9) 0.154(11) 0.028(9) 0.016(11) 0.005(9)
C134 0.153(10) 0.099(10) 0.167(10) 0.001(10) 0.041(10) 0.030(9)
O141 0.156(9) 0.081(7) 0.142(8) 0.010(6) 0.049(7) -0.005(7)
C141 0.142(9) 0.101(9) 0.160(10) 0.016(9) 0.026(9) 0.036(8)
C142 0.172(10) 0.100(9) 0.150(10) 0.030(9) 0.049(9) 0.016(9)
C143 0.160(11) 0.083(9) 0.164(10) -0.015(9) 0.057(10) 0.030(10)
C144 0.124(9) 0.049(6) 0.124(9) 0.001(7) 0.056(8) 0.000(7)

loop_
_atom_type_symbol
_atom_type_description
_atom_type_scat_dispersion_real
_atom_type_scat_dispersion_imag
_atom_type_scat_source
C C 0.0033 0.0016 'International Tables Vol C Tables 4.2.6.8 and 6.1.1.4'
H H 0.0000 0.0000 'International Tables Vol C Tables 4.2.6.8 and 6.1.1.4'
Fe Fe 0.3463 0.8444 'International Tables Vol C Tables 4.2.6.8 and 6.1.1.4'
K K 0.2009 0.2494 'International Tables Vol C Tables 4.2.6.8 and 6.1.1.4'
N N 0.0061 0.0033 'International Tables Vol C Tables 4.2.6.8 and 6.1.1.4'
O O 0.0106 0.0060 'International Tables Vol C Tables 4.2.6.8 and 6.1.1.4'
U U -9.6767 9.6646 'International Tables Vol C Tables 4.2.6.8 and 6.1.1.4'

loop_
_exptl_crystal_face_index_h
_exptl_crystal_face_index_k
_exptl_crystal_face_index_l
_exptl_crystal_face_perp_dist
_exptl_oxdiff_crystal_face_indexfrac_h
_exptl_oxdiff_crystal_face_indexfrac_k
_exptl_oxdiff_crystal_face_indexfrac_l
_exptl_oxdiff_crystal_face_x
_exptl_oxdiff_crystal_face_y
_exptl_oxdiff_crystal_face_z
-1 -1 1 0.2788 -15.0419 -13.0389 11.0129 -0.6322 0.1506 0.7621
1 1 -1 0.2788 15.0419 13.0389 -11.0129 0.6322 -0.1506 -0.7621
1 0 1 0.3993 1.0037 0.0016 1.0054 0.0635 -0.0032 0.0085
-1 0 -1 0.3993 -1.0037 -0.0016 -1.0054 -0.0635 0.0032 -0.0085
0 0 1 0.4356 0.0006 -0.0005 1.0035 0.0188 0.0199 0.0159
0 0 -1 0.3086 -0.0006 0.0005 -1.0035 -0.0188 -0.0199 -0.0159
0 -2 1 0.4335 0.0003 -2.0008 1.0041 -0.0071 -0.0440 0.0891
0 2 -1 0.4055 -0.0003 2.0008 -1.0041 0.0071 0.0440 -0.0891
0 -2 -1 0.4396 -0.0009 -1.9997 -1.0029 -0.0447 -0.0838 0.0572
0 2 1 0.3886 0.0009 1.9997 1.0029 0.0447 0.0838 -0.0572
0 -1 -2 0.3945 -0.0013 -0.9990 -2.0067 -0.0505 -0.0718 0.0047
0 1 2 0.3845 0.0013 0.9990 2.0067 0.0505 0.0718 -0.0047
2 -1 -1 0.3539 2.0055 -0.9953 -0.9993 0.0577 -0.0981 0.0058
-2 1 1 0.3949 -2.0055 0.9953 0.9993 -0.0577 0.0981 -0.0058
1 -2 1 0.4568 1.0035 -1.9986 1.0060 0.0376 -0.0671 0.0816
-1 2 -1 0.4728 -1.0035 1.9986 -1.0060 -0.0376 0.0671 -0.0816
1 0 2 0.3841 1.0043 0.0010 2.0089 0.0823 0.0167 0.0244

loop_
_geom_angle_atom_site_label_1
_geom_angle_atom_site_label_2
_geom_angle_atom_site_label_3
_geom_angle
_geom_angle_site_symmetry_1
_geom_angle_site_symmetry_3
O32 U1 O2 114.94(10) . .
O32 U1 O1 155.80(11) . .
O2 U1 O1 82.01(10) . .
O32 U1 O31 79.72(10) . .
O2 U1 O31 152.64(9) . .
O1 U1 O31 78.18(10) . .
O32 U1 N32 75.34(10) . .
O2 U1 N32 78.66(10) . .
O1 U1 N32 92.42(9) . .
O31 U1 N32 83.49(10) . .
O32 U1 N1 114.91(9) . .
O2 U1 N1 110.54(10) . .
O1 U1 N1 70.84(9) . .
O31 U1 N1 80.46(10) . .
N32 U1 N1 158.81(10) . .
O32 U1 N2 91.51(10) . .
O2 U1 N2 68.41(9) . .
O1 U1 N2 111.42(10) . .
O31 U1 N2 136.89(9) . .
N32 U1 N2 135.17(10) . .
N1 U1 N2 65.14(10) . .
O32 U1 K2 115.33(8) . .
O2 U1 K2 129.72(7) . .
O1 U1 K2 50.62(7) . .
O31 U1 K2 42.85(7) . .
N32 U1 K2 114.36(8) . .
N1 U1 K2 44.89(7) . .
N2 U1 K2 110.03(7) . .
O32 U1 K1 76.90(8) . .
O2 U1 K1 48.23(7) . .
O1 U1 K1 125.87(8) . .
O31 U1 K1 155.86(7) . .
N32 U1 K1 96.26(8) . .
N1 U1 K1 104.03(7) . .
N2 U1 K1 38.96(7) . .
K2 U1 K1 148.781(19) . .
C12 Fe1 C15 123.61(17) . .
C12 Fe1 C14 163.71(16) . .
C15 Fe1 C14 40.76(17) . .
C12 Fe1 C13 149.16(14) . .
C15 Fe1 C13 68.88(16) . .
C14 Fe1 C13 41.25(14) . .
C12 Fe1 C9 68.78(16) . .
C15 Fe1 C9 166.72(16) . .
C14 Fe1 C9 126.38(17) . .
C13 Fe1 C9 103.04(16) . .
C12 Fe1 C10 68.79(16) . .
C15 Fe1 C10 134.38(15) . .
C14 Fe1 C10 117.37(16) . .
C13 Fe1 C10 125.48(17) . .
C9 Fe1 C10 41.44(15) . .
C12 Fe1 C16 101.80(16) . .
C15 Fe1 C16 40.98(15) . .
C14 Fe1 C16 68.72(16) . .
C13 Fe1 C16 68.46(16) . .
C9 Fe1 C16 147.35(14) . .
C10 Fe1 C16 165.21(16) . .
C12 Fe1 C11 41.28(15) . .
C15 Fe1 C11 115.99(16) . .
C14 Fe1 C11 133.01(15) . .
C13 Fe1 C11 165.23(17) . .
C9 Fe1 C11 69.24(16) . .
C10 Fe1 C11 40.65(16) . .
C16 Fe1 C11 124.91(17) . .
C12 Fe1 C8 41.16(15) . .
C15 Fe1 C8 151.38(16) . .
C14 Fe1 C8 153.89(15) . .
C13 Fe1 C8 113.21(14) . .
C9 Fe1 C8 40.96(15) . .
C10 Fe1 C8 69.52(15) . .
C16 Fe1 C8 111.44(15) . .
C11 Fe1 C8 69.77(14) . .
C12 Fe1 C17 112.63(15) . .
C15 Fe1 C17 69.27(14) . .
C14 Fe1 C17 69.43(15) . .
C13 Fe1 C17 40.99(15) . .
C9 Fe1 C17 112.07(15) . .
C10 Fe1 C17 152.70(16) . .
C16 Fe1 C17 40.81(14) . .
C11 Fe1 C17 153.10(15) . .
C8 Fe1 C17 93.46(14) . .
C43 Fe2 C39 101.74(17) . .
C43 Fe2 C45 68.64(17) . .
C39 Fe2 C45 160.22(18) . .
C43 Fe2 C42 147.51(16) . .
C39 Fe2 C42 68.29(18) . .
C45 Fe2 C42 129.07(18) . .
C43 Fe2 C40 125.26(17) . .
C39 Fe2 C40 41.22(18) . .
C45 Fe2 C40 129.85(18) . .
C42 Fe2 C40 68.21(18) . .
C43 Fe2 C46 67.87(16) . .
C39 Fe2 C46 153.33(16) . .
C45 Fe2 C46 40.55(16) . .
C42 Fe2 C46 106.66(17) . .
C40 Fe2 C46 163.36(18) . .
C43 Fe2 C38 111.58(16) . .
C39 Fe2 C38 40.94(16) . .
C45 Fe2 C38 158.10(17) . .
C42 Fe2 C38 40.69(16) . .
C40 Fe2 C38 69.13(17) . .
C46 Fe2 C38 118.04(16) . .
C43 Fe2 C44 41.11(15) . .
C39 Fe2 C44 121.25(18) . .
C45 Fe2 C44 40.42(17) . .
C42 Fe2 C44 168.64(18) . .
C40 Fe2 C44 114.09(18) . .
C46 Fe2 C44 67.82(17) . .
C38 Fe2 C44 150.56(16) . .
C43 Fe2 C41 165.54(17) . .
C39 Fe2 C41 68.77(19) . .
C45 Fe2 C41 116.67(19) . .
C42 Fe2 C41 40.60(17) . .
C40 Fe2 C41 40.56(18) . .
C46 Fe2 C41 125.42(18) . .
C38 Fe2 C41 68.93(18) . .
C44 Fe2 C41 133.85(17) . .
C43 Fe2 C47 40.48(15) . .
C39 Fe2 C47 115.30(16) . .
C45 Fe2 C47 69.25(16) . .
C42 Fe2 C47 113.97(16) . .
C40 Fe2 C47 155.61(17) . .
C46 Fe2 C47 40.99(15) . .
C38 Fe2 C47 96.37(15) . .
C44 Fe2 C47 68.93(16) . .
C41 Fe2 C47 153.07(17) . .
O61 K1 O63 114.60(9) . .
O61 K1 N2 102.74(9) . .
O63 K1 N2 120.41(9) . .
O61 K1 O62 58.86(8) . .
O63 K1 O62 57.80(9) . .
N2 K1 O62 119.05(9) . .
O61 K1 O65 112.89(10) . .
O63 K1 O65 107.04(10) . .
N2 K1 O65 98.17(10) . .
O62 K1 O65 142.67(10) . .
O61 K1 O66 57.74(8) . .
O63 K1 O66 131.35(10) . .
N2 K1 O66 107.51(9) . .
O62 K1 O66 106.53(8) . .
O65 K1 O66 55.18(10) . .
O61 K1 O64 140.22(9) . .
O63 K1 O64 54.16(9) . .
N2 K1 O64 115.63(9) . .
O62 K1 O64 106.93(9) . .
O65 K1 O64 53.63(10) . .
O66 K1 O64 98.96(9) . .
O61 K1 C17 94.72(9) . .
O63 K1 C17 142.56(10) . .
N2 K1 C17 24.69(8) . .
O62 K1 C17 134.16(10) . .
O65 K1 C17 79.93(10) . .
O66 K1 C17 83.43(9) . .
O64 K1 C17 115.67(10) . .
O61 K1 O2 101.69(8) . .
O63 K1 O2 76.05(8) . .
N2 K1 O2 51.28(7) . .
O62 K1 O2 74.68(8) . .
O65 K1 O2 138.86(9) . .
O66 K1 O2 149.42(8) . .
O64 K1 O2 110.03(8) . .
C17 K1 O2 75.55(8) . .
O61 K1 C24 123.91(9) . .
O63 K1 C24 66.62(9) . .
N2 K1 C24 54.03(8) . .
O62 K1 C24 87.06(8) . .
O65 K1 C24 120.00(10) . .
O66 K1 C24 161.39(9) . .
O64 K1 C24 88.82(9) . .
C17 K1 C24 77.96(9) . .
O2 K1 C24 22.33(7) . .
O61 K1 U1 83.45(7) . .
O63 K1 U1 106.30(7) . .
N2 K1 U1 33.41(6) . .
O62 K1 U1 85.74(6) . .
O65 K1 U1 131.19(8) . .
O66 K1 U1 118.83(7) . .
O64 K1 U1 135.15(7) . .
C17 K1 U1 52.24(6) . .
O2 K1 U1 30.92(5) . .
C24 K1 U1 48.14(6) . .
O31 K2 O81 111.92(11) . .
O31 K2 O82 95.68(12) . .
O81 K2 O82 61.82(14) . .
O31 K2 N1 69.80(9) . .
O81 K2 N1 141.77(12) . .
O82 K2 N1 155.10(13) . .
O31 K2 O1 61.87(8) . .
O81 K2 O1 88.85(10) . .
O82 K2 O1 134.33(11) . .
N1 K2 O1 57.26(8) . .
O31 K2 O83 171.85(9) . 2_556
O81 K2 O83 59.98(10) . 2_556
O82 K2 O83 81.38(13) . 2_556
N1 K2 O83 115.57(10) . 2_556
O1 K2 O83 115.03(9) . 2_556
O31 K2 O83 119.72(9) . .
O81 K2 O83 100.24(11) . .
O82 K2 O83 56.91(11) . .
N1 K2 O83 111.85(9) . .
O1 K2 O83 168.60(9) . .
O83 K2 O83 64.97(11) 2_556 .
O31 K2 C8 75.86(9) . .
O81 K2 C8 163.14(12) . .
O82 K2 C8 133.87(12) . .
N1 K2 C8 24.88(8) . .
O1 K2 C8 81.76(8) . .
O83 K2 C8 111.66(10) 2_556 .
O83 K2 C8 87.72(9) . .
O31 K2 C1 85.09(9) . .
O81 K2 C1 84.21(12) . .
O82 K2 C1 143.75(12) . .
N1 K2 C1 57.61(9) . .
O1 K2 C1 23.82(8) . .
O83 K2 C1 92.79(10) 2_556 .
O83 K2 C1 149.66(10) . .
C8 K2 C1 81.56(9) . .
O31 K2 C31 19.67(8) . .
O81 K2 C31 107.79(11) . .
O82 K2 C31 77.16(13) . .
N1 K2 C31 85.12(9) . .
O1 K2 C31 80.24(8) . .
O83 K2 C31 158.52(10) 2_556 .
O83 K2 C31 103.18(10) . .
C8 K2 C31 84.48(9) . .
C1 K2 C31 103.92(9) . .
O31 K2 U1 36.57(6) . .
O81 K2 U1 120.39(9) . .
O82 K2 U1 131.98(11) . .
N1 K2 U1 39.17(6) . .
O1 K2 U1 36.39(5) . .
O83 K2 U1 144.83(8) 2_556 .
O83 K2 U1 137.72(7) . .
C8 K2 U1 56.69(7) . .
C1 K2 U1 54.41(6) . .
C31 K2 U1 55.86(7) . .
O111 K3 O111 180.0(2) 2_657 .
O111 K3 O92 99.18(10) 2_657 .
O111 K3 O92 80.83(10) . .
O111 K3 O92 80.83(10) 2_657 2_657
O111 K3 O92 99.17(10) . 2_657
O92 K3 O92 180.00(13) . 2_657
O111 K3 O93 100.21(13) 2_657 .
O111 K3 O93 79.79(13) . .
O92 K3 O93 61.77(9) . .
O92 K3 O93 118.23(9) 2_657 .
O111 K3 O93 79.79(13) 2_657 2_657
O111 K3 O93 100.21(13) . 2_657
O92 K3 O93 118.23(9) . 2_657
O92 K3 O93 61.77(9) 2_657 2_657
O93 K3 O93 180.0 . 2_657
O111 K3 O91 77.99(11) 2_657 .
O111 K3 O91 102.01(11) . .
O92 K3 O91 59.59(9) . .
O92 K3 O91 120.41(9) 2_657 .
O93 K3 O91 120.04(8) . .
O93 K3 O91 59.96(8) 2_657 .
O111 K3 O91 102.01(11) 2_657 2_657
O111 K3 O91 77.99(11) . 2_657
O92 K3 O91 120.41(9) . 2_657
O92 K3 O91 59.59(9) 2_657 2_657
O93 K3 O91 59.96(8) . 2_657
O93 K3 O91 120.04(8) 2_657 2_657
O91 K3 O91 180.0 . 2_657
O112 K4 O112 180.0 . 2_666
O212 K4 O212 180.0 2_666 .
O112 K4 O102 92.6(4) . .
O112 K4 O102 87.4(4) 2_666 .
O212 K4 O102 87.6(8) 2_666 .
O212 K4 O102 92.4(8) . .
O112 K4 O102 87.4(4) . 2_666
O112 K4 O102 92.6(4) 2_666 2_666
O212 K4 O102 92.4(8) 2_666 2_666
O212 K4 O102 87.6(8) . 2_666
O102 K4 O102 180.0 . 2_666
O112 K4 O103 92.6(3) . 2_666
O112 K4 O103 87.4(3) 2_666 2_666
O212 K4 O103 79.1(7) 2_666 2_666
O212 K4 O103 100.9(7) . 2_666
O102 K4 O103 119.59(14) . 2_666
O102 K4 O103 60.40(14) 2_666 2_666
O112 K4 O103 87.4(3) . .
O112 K4 O103 92.6(3) 2_666 .
O212 K4 O103 100.9(7) 2_666 .
O212 K4 O103 79.1(7) . .
O102 K4 O103 60.41(14) . .
O102 K4 O103 119.60(14) 2_666 .
O103 K4 O103 180.0(2) 2_666 .
O112 K4 O101 84.1(4) . .
O112 K4 O101 95.9(4) 2_666 .
O212 K4 O101 87.7(8) 2_666 .
O212 K4 O101 92.3(8) . .
O102 K4 O101 60.84(15) . .
O102 K4 O101 119.16(15) 2_666 .
O103 K4 O101 59.99(15) 2_666 .
O103 K4 O101 120.01(15) . .
O112 K4 O101 95.9(4) . 2_666
O112 K4 O101 84.1(4) 2_666 2_666
O212 K4 O101 92.3(8) 2_666 2_666
O212 K4 O101 87.7(8) . 2_666
O102 K4 O101 119.16(15) . 2_666
O102 K4 O101 60.84(15) 2_666 2_666
O103 K4 O101 120.01(15) 2_666 2_666
O103 K4 O101 59.99(15) . 2_666
O101 K4 O101 180.0 . 2_666
O212 K4 C215 21.8(10) 2_666 2_666
O212 K4 C215 158.2(10) . 2_666
O102 K4 C215 98.5(5) . 2_666
O102 K4 C215 81.5(5) 2_666 2_666
O103 K4 C215 90.1(6) 2_666 2_666
O103 K4 C215 89.9(6) . 2_666
O101 K4 C215 109.5(5) . 2_666
O101 K4 C215 70.5(5) 2_666 2_666
O212 K4 C215 158.2(10) 2_666 .
O212 K4 C215 21.8(10) . .
O102 K4 C215 81.5(5) . .
O102 K4 C215 98.5(5) 2_666 .
O103 K4 C215 89.9(6) 2_666 .
O103 K4 C215 90.1(6) . .
O101 K4 C215 70.5(5) . .
O101 K4 C215 109.5(5) 2_666 .
C215 K4 C215 180.0(9) 2_666 .
C1 O1 U1 130.1(2) . .
C1 O1 K2 90.0(2) . .
U1 O1 K2 93.00(9) . .
C24 O2 U1 130.0(2) . .
C24 O2 K1 87.6(2) . .
U1 O2 K1 100.85(9) . .
C8 N1 C7 115.1(3) . .
C8 N1 U1 123.7(2) . .
C7 N1 U1 102.4(2) . .
C8 N1 K2 98.9(2) . .
C7 N1 K2 120.8(2) . .
U1 N1 K2 95.94(10) . .
C17 N2 C18 113.7(3) . .
C17 N2 U1 125.1(2) . .
C18 N2 U1 101.1(2) . .
C17 N2 K1 95.1(2) . .
C18 N2 K1 114.6(2) . .
U1 N2 K1 107.62(10) . .
O1 C1 C2 119.3(3) . .
O1 C1 C6 122.7(3) . .
C2 C1 C6 118.0(3) . .
O1 C1 K2 66.15(19) . .
C2 C1 K2 110.8(2) . .
C6 C1 K2 92.4(2) . .
C3 C2 C1 122.0(4) . .
C3 C2 H2 119.0 . .
C1 C2 H2 119.0 . .
C2 C3 C4 120.1(3) . .
C2 C3 H3 119.9 . .
C4 C3 H3 119.9 . .
C3 C4 C5 119.0(4) . .
C3 C4 H4 120.5 . .
C5 C4 H4 120.5 . .
C6 C5 C4 122.4(4) . .
C6 C5 H5 118.8 . .
C4 C5 H5 118.8 . .
C5 C6 C1 118.4(3) . .
C5 C6 C7 118.9(3) . .
C1 C6 C7 122.7(3) . .
N1 C7 C6 110.9(3) . .
N1 C7 C18 111.0(3) . .
C6 C7 C18 115.5(3) . .
N1 C7 H7 106.3 . .
C6 C7 H7 106.3 . .
C18 C7 H7 106.3 . .
N1 C8 C9 123.2(3) . .
N1 C8 C12 131.1(3) . .
C9 C8 C12 105.6(3) . .
N1 C8 Fe1 126.2(3) . .
C9 C8 Fe1 68.1(2) . .
C12 C8 Fe1 67.6(2) . .
N1 C8 K2 56.25(18) . .
C9 C8 K2 95.1(2) . .
C12 C8 K2 126.6(2) . .
Fe1 C8 K2 161.70(17) . .
C8 C9 C10 109.0(3) . .
C8 C9 Fe1 70.9(2) . .
C10 C9 Fe1 69.4(2) . .
C8 C9 H9 125.5 . .
C10 C9 H9 125.5 . .
Fe1 C9 H9 125.8 . .
C11 C10 C9 108.2(3) . .
C11 C10 Fe1 69.8(2) . .
C9 C10 Fe1 69.1(2) . .
C11 C10 H10 125.9 . .
C9 C10 H10 125.9 . .
Fe1 C10 H10 126.8 . .
C10 C11 C12 107.2(3) . .
C10 C11 Fe1 69.6(2) . .
C12 C11 Fe1 68.6(2) . .
C10 C11 H11 126.4 . .
C12 C11 H11 126.4 . .
Fe1 C11 H11 126.9 . .
C11 C12 C8 110.0(3) . .
C11 C12 Fe1 70.1(2) . .
C8 C12 Fe1 71.3(2) . .
C11 C12 H12 125.0 . .
C8 C12 H12 125.0 . .
Fe1 C12 H12 125.2 . .
C14 C13 C17 109.4(3) . .
C14 C13 Fe1 69.3(2) . .
C17 C13 Fe1 71.6(2) . .
C14 C13 H13 125.3 . .
C17 C13 H13 125.3 . .
Fe1 C13 H13 125.4 . .
C15 C14 C13 107.7(3) . .
C15 C14 Fe1 69.6(2) . .
C13 C14 Fe1 69.5(2) . .
C15 C14 H14 126.1 . .
C13 C14 H14 126.1 . .
Fe1 C14 H14 126.4 . .
C14 C15 C16 108.2(3) . .
C14 C15 Fe1 69.7(2) . .
C16 C15 Fe1 70.2(2) . .
C14 C15 H15 125.9 . .
C16 C15 H15 125.9 . .
Fe1 C15 H15 125.9 . .
C15 C16 C17 109.4(3) . .
C15 C16 Fe1 68.9(2) . .
C17 C16 Fe1 71.2(2) . .
C15 C16 H16 125.3 . .
C17 C16 H16 125.3 . .
Fe1 C16 H16 126.2 . .
N2 C17 C16 131.4(3) . .
N2 C17 C13 123.2(3) . .
C16 C17 C13 105.3(3) . .
N2 C17 Fe1 125.5(3) . .
C16 C17 Fe1 68.0(2) . .
C13 C17 Fe1 67.4(2) . .
N2 C17 K1 60.20(18) . .
C16 C17 K1 119.9(2) . .
C13 C17 K1 98.2(2) . .
Fe1 C17 K1 165.46(17) . .
N2 C18 C19 113.1(3) . .
N2 C18 C7 110.8(3) . .
C19 C18 C7 113.0(3) . .
N2 C18 H18 106.5 . .
C19 C18 H18 106.5 . .
C7 C18 H18 106.5 . .
C20 C19 C24 118.1(3) . .
C20 C19 C18 120.0(3) . .
C24 C19 C18 121.9(3) . .
C21 C20 C19 122.7(4) . .
C21 C20 H20 118.7 . .
C19 C20 H20 118.7 . .
C22 C21 C20 118.6(4) . .
C22 C21 H21 120.7 . .
C20 C21 H21 120.7 . .
C21 C22 C23 120.5(4) . .
C21 C22 H22 119.8 . .
C23 C22 H22 119.8 . .
C22 C23 C24 120.4(4) . .
C22 C23 H23 119.8 . .
C24 C23 H23 119.8 . .
O2 C24 C19 121.3(3) . .
O2 C24 C23 118.9(3) . .
C19 C24 C23 119.8(3) . .
O2 C24 K1 70.07(19) . .
C19 C24 K1 84.9(2) . .
C23 C24 K1 115.5(2) . .
C31 O31 U1 139.4(2) . .
C31 O31 K2 117.9(2) . .
U1 O31 K2 100.58(9) . .
C54 O32 U1 140.9(2) . .
C38 N31 C37 119.3(3) . .
C38 N31 H31 120.3 . .
C37 N31 H31 120.3 . .
C47 N32 C48 111.3(3) . .
C47 N32 U1 126.0(2) . .
C48 N32 U1 122.6(2) . .
O31 C31 C32 120.8(4) . .
O31 C31 C36 121.2(3) . .
C32 C31 C36 118.0(4) . .
O31 C31 K2 42.47(17) . .
C32 C31 K2 87.9(3) . .
C36 C31 K2 141.5(3) . .
C33 C32 C31 121.8(4) . .
C33 C32 H32A 119.1 . .
C31 C32 H32A 119.1 . .
C32 C33 C34 120.4(4) . .
C32 C33 H33 119.8 . .
C34 C33 H33 119.8 . .
C35 C34 C33 118.6(4) . .
C35 C34 H34 120.7 . .
C33 C34 H34 120.7 . .
C34 C35 C36 122.2(4) . .
C34 C35 H35 118.9 . .
C36 C35 H35 118.9 . .
C35 C36 C31 119.0(4) . .
C35 C36 C37 119.2(4) . .
C31 C36 C37 121.7(3) . .
N31 C37 C36 109.2(3) . .
N31 C37 C48 112.6(3) . .
C36 C37 C48 117.1(3) . .
N31 C37 H37 105.7 . .
C36 C37 H37 105.7 . .
C48 C37 H37 105.7 . .
N31 C38 C42 129.6(4) . .
N31 C38 C39 123.7(4) . .
C42 C38 C39 106.7(4) . .
N31 C38 Fe2 127.7(3) . .
C42 C38 Fe2 69.3(3) . .
C39 C38 Fe2 68.9(2) . .
C38 C39 C40 108.4(4) . .
C38 C39 Fe2 70.2(2) . .
C40 C39 Fe2 69.7(2) . .
C38 C39 H39 125.8 . .
C40 C39 H39 125.8 . .
Fe2 C39 H39 125.9 . .
C41 C40 C39 108.0(4) . .
C41 C40 Fe2 70.4(2) . .
C39 C40 Fe2 69.1(2) . .
C41 C40 H40 126.0 . .
C39 C40 H40 126.0 . .
Fe2 C40 H40 126.2 . .
C40 C41 C42 107.2(4) . .
C40 C41 Fe2 69.1(2) . .
C42 C41 Fe2 69.0(2) . .
C40 C41 H41 126.4 . .
C42 C41 H41 126.4 . .
Fe2 C41 H41 127.1 . .
C38 C42 C41 109.6(4) . .
C38 C42 Fe2 70.0(2) . .
C41 C42 Fe2 70.4(3) . .
C38 C42 H42 125.2 . .
C41 C42 H42 125.2 . .
Fe2 C42 H42 126.1 . .
C47 C43 C44 109.7(3) . .
C47 C43 Fe2 71.4(2) . .
C44 C43 Fe2 70.2(2) . .
C47 C43 H43 125.1 . .
C44 C43 H43 125.1 . .
Fe2 C43 H43 124.9 . .
C45 C44 C43 107.4(4) . .
C45 C44 Fe2 69.3(3) . .
C43 C44 Fe2 68.7(2) . .
C45 C44 H44 126.3 . .
C43 C44 H44 126.3 . .
Fe2 C44 H44 127.2 . .
C44 C45 C46 107.7(4) . .
C44 C45 Fe2 70.2(3) . .
C46 C45 Fe2 69.9(2) . .
C44 C45 H45 126.1 . .
C46 C45 H45 126.1 . .
Fe2 C45 H45 125.4 . .
C45 C46 C47 109.8(4) . .
C45 C46 Fe2 69.6(2) . .
C47 C46 Fe2 70.7(2) . .
C45 C46 H46 125.1 . .
C47 C46 H46 125.1 . .
Fe2 C46 H46 126.3 . .
N32 C47 C43 125.3(3) . .
N32 C47 C46 129.5(3) . .
C43 C47 C46 105.2(3) . .
N32 C47 Fe2 125.0(3) . .
C43 C47 Fe2 68.1(2) . .
C46 C47 Fe2 68.3(2) . .
N32 C48 C49 114.9(3) . .
N32 C48 C37 112.5(3) . .
C49 C48 C37 111.8(3) . .
N32 C48 H48 105.6 . .
C49 C48 H48 105.6 . .
C37 C48 H48 105.6 . .
C50 C49 C54 118.1(3) . .
C50 C49 C48 117.6(3) . .
C54 C49 C48 124.4(3) . .
C51 C50 C49 123.0(4) . .
C51 C50 H50 118.5 . .
C49 C50 H50 118.5 . .
C52 C51 C50 118.7(4) . .
C52 C51 H51 120.6 . .
C50 C51 H51 120.6 . .
C51 C52 C53 120.2(4) . .
C51 C52 H52 119.9 . .
C53 C52 H52 119.9 . .
C52 C53 C54 121.2(4) . .
C52 C53 H53 119.4 . .
C54 C53 H53 119.4 . .
O32 C54 C49 122.4(3) . .
O32 C54 C53 118.8(3) . .
C49 C54 C53 118.8(3) . .
C72 O61 C61 110.8(3) . .
C72 O61 K1 122.9(3) . .
C61 O61 K1 118.6(2) . .
C62 O62 C63 112.2(3) . .
C62 O62 K1 100.7(2) . .
C63 O62 K1 102.9(2) . .
C65 O63 C64 113.1(4) . .
C65 O63 K1 127.3(3) . .
C64 O63 K1 118.9(3) . .
C66 O64 C67 111.7(4) . .
C66 O64 K1 100.1(3) . .
C67 O64 K1 101.2(3) . .
C69 O65 C68 111.2(4) . .
C69 O65 K1 119.8(3) . .
C68 O65 K1 122.6(3) . .
C70 O66 C71 111.0(4) . .
C70 O66 K1 108.7(3) . .
C71 O66 K1 107.3(2) . .
O61 C61 C62 108.7(3) . .
O61 C61 H61A 109.9 . .
C62 C61 H61A 109.9 . .
O61 C61 H61B 109.9 . .
C62 C61 H61B 109.9 . .
H61A C61 H61B 108.3 . .
O62 C62 C61 107.7(3) . .
O62 C62 H62A 110.2 . .
C61 C62 H62A 110.2 . .
O62 C62 H62B 110.2 . .
C61 C62 H62B 110.2 . .
H62A C62 H62B 108.5 . .
O62 C63 C64 106.8(4) . .
O62 C63 H63A 110.4 . .
C64 C63 H63A 110.4 . .
O62 C63 H63B 110.4 . .
C64 C63 H63B 110.4 . .
H63A C63 H63B 108.6 . .
O63 C64 C63 109.2(4) . .
O63 C64 H64A 109.8 . .
C63 C64 H64A 109.8 . .
O63 C64 H64B 109.8 . .
C63 C64 H64B 109.8 . .
H64A C64 H64B 108.3 . .
O63 C65 C66 108.5(4) . .
O63 C65 H65A 110.0 . .
C66 C65 H65A 110.0 . .
O63 C65 H65B 110.0 . .
C66 C65 H65B 110.0 . .
H65A C65 H65B 108.4 . .
O64 C66 C65 109.0(4) . .
O64 C66 H66A 109.9 . .
C65 C66 H66A 109.9 . .
O64 C66 H66B 109.9 . .
C65 C66 H66B 109.9 . .
H66A C66 H66B 108.3 . .
O64 C67 C68 108.7(5) . .
O64 C67 H67A 110.0 . .
C68 C67 H67A 110.0 . .
O64 C67 H67B 110.0 . .
C68 C67 H67B 110.0 . .
H67A C67 H67B 108.3 . .
O65 C68 C67 108.8(5) . .
O65 C68 H68A 109.9 . .
C67 C68 H68A 109.9 . .
O65 C68 H68B 109.9 . .
C67 C68 H68B 109.9 . .
H68A C68 H68B 108.3 . .
O65 C69 C70 109.2(4) . .
O65 C69 H69A 109.8 . .
C70 C69 H69A 109.8 . .
O65 C69 H69B 109.8 . .
C70 C69 H69B 109.8 . .
H69A C69 H69B 108.3 . .
O66 C70 C69 109.9(4) . .
O66 C70 H70A 109.7 . .
C69 C70 H70A 109.7 . .
O66 C70 H70B 109.7 . .
C69 C70 H70B 109.7 . .
H70A C70 H70B 108.2 . .
O66 C71 C72 110.1(4) . .
O66 C71 H71A 109.6 . .
C72 C71 H71A 109.6 . .
O66 C71 H71B 109.6 . .
C72 C71 H71B 109.6 . .
H71A C71 H71B 108.2 . .
O61 C72 C71 109.0(3) . .
O61 C72 H72A 109.9 . .
C71 C72 H72A 109.9 . .
O61 C72 H72B 109.9 . .
C71 C72 H72B 109.9 . .
H72A C72 H72B 108.3 . .
C86 O81 C81 114.6(5) 2_556 .
C86 O81 K2 116.5(3) 2_556 .
C81 O81 K2 113.3(4) . .
C82 O82 C83 117.4(6) . .
C82 O82 K2 108.1(4) . .
C83 O82 K2 124.0(3) . .
C84 O83 C85 116.5(4) . .
C84 O83 K2 102.5(3) . 2_556
C85 O83 K2 109.2(3) . 2_556
C84 O83 K2 109.7(3) . .
C85 O83 K2 104.4(3) . .
K2 O83 K2 115.03(11) 2_556 .
C82 C81 O81 118.1(6) . .
C82 C81 H81A 107.8 . .
O81 C81 H81A 107.8 . .
C82 C81 H81B 107.8 . .
O81 C81 H81B 107.8 . .
H81A C81 H81B 107.1 . .
C81 C82 O82 115.9(7) . .
C81 C82 H82A 108.3 . .
O82 C82 H82A 108.3 . .
C81 C82 H82B 108.3 . .
O82 C82 H82B 108.3 . .
H82A C82 H82B 107.4 . .
O82 C83 C84 107.2(4) . .
O82 C83 H83A 110.3 . .
C84 C83 H83A 110.3 . .
O82 C83 H83B 110.3 . .
C84 C83 H83B 110.3 . .
H83A C83 H83B 108.5 . .
O83 C84 C83 109.8(4) . .
O83 C84 H84A 109.7 . .
C83 C84 H84A 109.7 . .
O83 C84 H84B 109.7 . .
C83 C84 H84B 109.7 . .
H84A C84 H84B 108.2 . .
C86 C85 O83 114.2(5) . .
C86 C85 H85A 108.7 . .
O83 C85 H85A 108.7 . .
C86 C85 H85B 108.7 . .
O83 C85 H85B 108.7 . .
H85A C85 H85B 107.6 . .
O81 C86 C85 115.9(5) 2_556 .
O81 C86 H86A 108.3 2_556 .
C85 C86 H86A 108.3 . .
O81 C86 H86B 108.3 2_556 .
C85 C86 H86B 108.3 . .
H86A C86 H86B 107.4 . .
C96 O91 C91 113.3(3) 2_657 .
C96 O91 K3 114.6(2) 2_657 .
C91 O91 K3 113.8(2) . .
C93 O92 C92 113.3(3) . .
C93 O92 K3 115.3(2) . .
C92 O92 K3 118.0(2) . .
C95 O93 C94 111.5(3) . .
C95 O93 K3 113.2(3) . .
C94 O93 K3 108.6(3) . .
O91 C91 C92 108.2(4) . .
O91 C91 H91A 110.1 . .
C92 C91 H91A 110.1 . .
O91 C91 H91B 110.1 . .
C92 C91 H91B 110.1 . .
H91A C91 H91B 108.4 . .
O92 C92 C91 108.7(3) . .
O92 C92 H92A 110.0 . .
C91 C92 H92A 110.0 . .
O92 C92 H92B 110.0 . .
C91 C92 H92B 110.0 . .
H92A C92 H92B 108.3 . .
O92 C93 C94 108.6(4) . .
O92 C93 H93A 110.0 . .
C94 C93 H93A 110.0 . .
O92 C93 H93B 110.0 . .
C94 C93 H93B 110.0 . .
H93A C93 H93B 108.3 . .
O93 C94 C93 109.5(4) . .
O93 C94 H94A 109.8 . .
C93 C94 H94A 109.8 . .
O93 C94 H94B 109.8 . .
C93 C94 H94B 109.8 . .
H94A C94 H94B 108.2 . .
O93 C95 C96 109.0(4) . .
O93 C95 H95A 109.9 . .
C96 C95 H95A 109.9 . .
O93 C95 H95B 109.9 . .
C96 C95 H95B 109.9 . .
H95A C95 H95B 108.3 . .
O91 C96 C95 107.8(4) 2_657 .
O91 C96 H96A 110.1 2_657 .
C95 C96 H96A 110.1 . .
O91 C96 H96B 110.1 2_657 .
C95 C96 H96B 110.1 . .
H96A C96 H96B 108.5 . .
C101 O101 C106 114.5(6) . 2_666
C101 O101 K4 115.2(4) . .
C106 O101 K4 112.8(4) 2_666 .
C103 O102 C102 112.9(6) . .
C103 O102 K4 114.7(4) . .
C102 O102 K4 109.9(3) . .
C104 O103 C105 115.6(6) . .
C104 O103 K4 112.3(4) . .
C105 O103 K4 116.8(4) . .
O101 C101 C102 108.6(5) . .
O101 C101 H10A 110.0 . .
C102 C101 H10A 110.0 . .
O101 C101 H10B 110.0 . .
C102 C101 H10B 110.0 . .
H10A C101 H10B 108.4 . .
O102 C102 C101 109.4(6) . .
O102 C102 H10C 109.8 . .
C101 C102 H10C 109.8 . .
O102 C102 H10D 109.8 . .
C101 C102 H10D 109.8 . .
H10C C102 H10D 108.2 . .
O102 C103 C104 108.0(6) . .
O102 C103 H10E 110.1 . .
C104 C103 H10E 110.1 . .
O102 C103 H10F 110.1 . .
C104 C103 H10F 110.1 . .
H10E C103 H10F 108.4 . .
O103 C104 C103 109.4(6) . .
O103 C104 H10G 109.8 . .
C103 C104 H10G 109.8 . .
O103 C104 H10H 109.8 . .
C103 C104 H10H 109.8 . .
H10G C104 H10H 108.2 . .
O103 C105 C106 109.3(6) . .
O103 C105 H10I 109.8 . .
C106 C105 H10I 109.8 . .
O103 C105 H10J 109.8 . .
C106 C105 H10J 109.8 . .
H10I C105 H10J 108.3 . .
O101 C106 C105 108.8(6) 2_666 .
O101 C106 H10K 109.9 2_666 .
C105 C106 H10K 109.9 . .
O101 C106 H10L 109.9 2_666 .
C105 C106 H10L 109.9 . .
H10K C106 H10L 108.3 . .
C111 O111 C114 106.7(4) . .
C111 O111 K3 116.2(3) . .
C114 O111 K3 128.2(3) . .
O111 C111 C112 106.5(4) . .
O111 C111 H11A 110.4 . .
C112 C111 H11A 110.4 . .
O111 C111 H11B 110.4 . .
C112 C111 H11B 110.4 . .
H11A C111 H11B 108.6 . .
C111 C112 C113 104.7(4) . .
C111 C112 H11C 110.8 . .
C113 C112 H11C 110.8 . .
C111 C112 H11D 110.8 . .
C113 C112 H11D 110.8 . .
H11C C112 H11D 108.9 . .
C114 C113 C112 105.0(4) . .
C114 C113 H11E 110.7 . .
C112 C113 H11E 110.7 . .
C114 C113 H11F 110.7 . .
C112 C113 H11F 110.7 . .
H11E C113 H11F 108.8 . .
O111 C114 C113 105.7(4) . .
O111 C114 H11G 110.6 . .
C113 C114 H11G 110.6 . .
O111 C114 H11H 110.6 . .
C113 C114 H11H 110.6 . .
H11G C114 H11H 108.7 . .
C118 O112 C115 109.5(10) . .
C118 O112 K4 122.7(10) . .
C115 O112 K4 125.8(9) . .
O112 C115 C116 107.0(9) . .
O112 C115 H11I 110.3 . .
C116 C115 H11I 110.3 . .
O112 C115 H11J 110.3 . .
C116 C115 H11J 110.3 . .
H11I C115 H11J 108.6 . .
C115 C116 C117 106.5(9) . .
C115 C116 H11K 110.4 . .
C117 C116 H11K 110.4 . .
C115 C116 H11L 110.4 . .
C117 C116 H11L 110.4 . .
H11K C116 H11L 108.6 . .
C118 C117 C116 104.0(8) . .
C118 C117 H11M 111.0 . .
C116 C117 H11M 111.0 . .
C118 C117 H11N 111.0 . .
C116 C117 H11N 111.0 . .
H11M C117 H11N 109.0 . .
O112 C118 C117 110.8(9) . .
O112 C118 H11O 109.5 . .
C117 C118 H11O 109.5 . .
O112 C118 H11P 109.5 . .
C117 C118 H11P 109.5 . .
H11O C118 H11P 108.1 . .
C218 O212 C215 109(3) . .
C218 O212 K4 132(3) . .
C215 O212 K4 114(2) . .
O212 C215 C216 107(3) . .
O212 C215 K4 44.2(15) . .
C216 C215 K4 147(2) . .
O212 C215 H21A 110.4 . .
C216 C215 H21A 110.4 . .
K4 C215 H21A 75.9 . .
O212 C215 H21B 110.4 . .
C216 C215 H21B 110.4 . .
K4 C215 H21B 97.4 . .
H21A C215 H21B 108.6 . .
C217 C216 C215 102(2) . .
C217 C216 H21C 111.3 . .
C215 C216 H21C 111.3 . .
C217 C216 H21D 111.3 . .
C215 C216 H21D 111.3 . .
H21C C216 H21D 109.2 . .
C218 C217 C216 112(3) . .
C218 C217 H21E 109.3 . .
C216 C217 H21E 109.3 . .
C218 C217 H21F 109.3 . .
C216 C217 H21F 109.3 . .
H21E C217 H21F 108.0 . .
O212 C218 C217 110(3) . .
O212 C218 H21G 109.7 . .
C217 C218 H21G 109.7 . .
O212 C218 H21H 109.7 . .
C217 C218 H21H 109.7 . .
H21G C218 H21H 108.2 . .
C124 O121 C121 104.1(14) . .
O121 C121 C122 105.0(13) . .
O121 C121 H12A 110.8 . .
C122 C121 H12A 110.8 . .
O121 C121 H12B 110.8 . .
C122 C121 H12B 110.8 . .
H12A C121 H12B 108.8 . .
C121 C122 C123 104.1(12) . .
C121 C122 H12C 110.9 . .
C123 C122 H12C 110.9 . .
C121 C122 H12D 110.9 . .
C123 C122 H12D 110.9 . .
H12C C122 H12D 109.0 . .
C124 C123 C122 103.6(9) . .
C124 C123 H12E 111.0 . .
C122 C123 H12E 111.0 . .
C124 C123 H12F 111.0 . .
C122 C123 H12F 111.0 . .
H12E C123 H12F 109.0 . .
O121 C124 C123 105.9(11) . .
O121 C124 H12G 110.5 . .
C123 C124 H12G 110.5 . .
O121 C124 H12H 110.5 . .
C123 C124 H12H 110.5 . .
H12G C124 H12H 108.7 . .
C131 O131 C134 106.1(11) . .
O131 C131 C132 112.5(13) . .
O131 C131 H13A 109.1 . .
C132 C131 H13A 109.1 . .
O131 C131 H13B 109.1 . .
C132 C131 H13B 109.1 . .
H13A C131 H13B 107.8 . .
C131 C132 C133 102.6(12) . .
C131 C132 H13C 111.2 . .
C133 C132 H13C 111.2 . .
C131 C132 H13D 111.2 . .
C133 C132 H13D 111.2 . .
H13C C132 H13D 109.2 . .
C132 C133 C134 104.2(11) . .
C132 C133 H13E 110.9 . .
C134 C133 H13E 110.9 . .
C132 C133 H13F 110.9 . .
C134 C133 H13F 110.9 . .
H13E C133 H13F 108.9 . .
O131 C134 C133 103.1(11) . .
O131 C134 H13G 111.1 . .
C133 C134 H13G 111.1 . .
O131 C134 H13H 111.1 . .
C133 C134 H13H 111.1 . .
H13G C134 H13H 109.1 . .
C144 O141 C141 98.1(13) . .
C142 C141 O141 92.6(13) . .
C142 C141 H14A 113.2 . .
O141 C141 H14A 113.2 . .
C142 C141 H14B 113.2 . .
O141 C141 H14B 113.2 . .
H14A C141 H14B 110.5 . .
C143 C142 C141 92.5(11) . .
C143 C142 H14C 113.2 . .
C141 C142 H14C 113.2 . .
C143 C142 H14D 113.2 . .
C141 C142 H14D 113.2 . .
H14C C142 H14D 110.5 . .
C144 C143 C142 102.6(10) . .
C144 C143 H14E 111.2 . .
C142 C143 H14E 111.2 . .
C144 C143 H14F 111.2 . .
C142 C143 H14F 111.2 . .
H14E C143 H14F 109.2 . .
O141 C144 C143 110.3(10) . .
O141 C144 H14G 109.6 . .
C143 C144 H14G 109.6 . .
O141 C144 H14H 109.6 . .
C143 C144 H14H 109.6 . .
H14G C144 H14H 108.1 . .

loop_
_geom_bond_atom_site_label_1
_geom_bond_atom_site_label_2
_geom_bond_distance
_geom_bond_site_symmetry_2
U1 O32 2.221(3) .
U1 O2 2.282(3) .
U1 O1 2.302(3) .
U1 O31 2.349(3) .
U1 N32 2.404(3) .
U1 N1 2.461(3) .
U1 N2 2.520(3) .
U1 K2 3.8755(9) .
U1 K1 4.3621(10) .
Fe1 C12 2.027(4) .
Fe1 C15 2.029(4) .
Fe1 C14 2.030(4) .
Fe1 C13 2.032(4) .
Fe1 C9 2.040(4) .
Fe1 C10 2.044(4) .
Fe1 C16 2.046(4) .
Fe1 C11 2.046(4) .
Fe1 C8 2.077(4) .
Fe1 C17 2.090(4) .
Fe2 C43 2.031(4) .
Fe2 C39 2.032(4) .
Fe2 C45 2.039(4) .
Fe2 C42 2.040(4) .
Fe2 C40 2.040(4) .
Fe2 C46 2.043(4) .
Fe2 C38 2.048(4) .
Fe2 C44 2.050(5) .
Fe2 C41 2.057(4) .
Fe2 C47 2.074(4) .
K1 O61 2.809(3) .
K1 O63 2.846(3) .
K1 N2 2.878(3) .
K1 O62 2.928(3) .
K1 O65 3.031(4) .
K1 O66 3.042(3) .
K1 O64 3.251(4) .
K1 C17 3.303(4) .
K1 O2 3.313(3) .
K1 C24 3.521(4) .
K2 O31 2.681(3) .
K2 O81 2.724(4) .
K2 O82 2.733(4) .
K2 N1 2.750(3) .
K2 O1 3.000(3) .
K2 O83 3.054(4) 2_556
K2 O83 3.080(4) .
K2 C8 3.268(4) .
K2 C1 3.280(4) .
K2 C31 3.511(4) .
K3 O111 2.690(4) 2_657
K3 O111 2.690(4) .
K3 O92 2.758(3) .
K3 O92 2.758(3) 2_657
K3 O93 2.831(3) .
K3 O93 2.831(3) 2_657
K3 O91 2.856(3) .
K3 O91 2.856(3) 2_657
K4 O112 2.640(14) .
K4 O112 2.640(14) 2_666
K4 O212 2.69(3) 2_666
K4 O212 2.69(3) .
K4 O102 2.785(4) .
K4 O102 2.786(4) 2_666
K4 O103 2.788(4) 2_666
K4 O103 2.788(4) .
K4 O101 2.795(4) .
K4 O101 2.795(4) 2_666
K4 C215 3.53(3) 2_666
K4 C215 3.53(3) .
O1 C1 1.325(4) .
O2 C24 1.339(4) .
N1 C8 1.392(4) .
N1 C7 1.474(5) .
N2 C17 1.385(4) .
N2 C18 1.468(5) .
C1 C2 1.413(5) .
C1 C6 1.419(5) .
C2 C3 1.375(6) .
C2 H2 0.9500 .
C3 C4 1.376(6) .
C3 H3 0.9500 .
C4 C5 1.399(5) .
C4 H4 0.9500 .
C5 C6 1.391(5) .
C5 H5 0.9500 .
C6 C7 1.526(5) .
C7 C18 1.635(5) .
C7 H7 1.0000 .
C8 C9 1.441(5) .
C8 C12 1.444(5) .
C9 C10 1.445(5) .
C9 H9 0.9500 .
C10 C11 1.421(6) .
C10 H10 0.9500 .
C11 C12 1.436(5) .
C11 H11 0.9500 .
C12 H12 0.9500 .
C13 C14 1.431(5) .
C13 C17 1.444(5) .
C13 H13 0.9500 .
C14 C15 1.413(6) .
C14 H14 0.9500 .
C15 C16 1.426(5) .
C15 H15 0.9500 .
C16 C17 1.442(5) .
C16 H16 0.9500 .
C18 C19 1.522(5) .
C18 H18 1.0000 .
C19 C20 1.394(5) .
C19 C24 1.403(5) .
C20 C21 1.390(5) .
C20 H20 0.9500 .
C21 C22 1.387(6) .
C21 H21 0.9500 .
C22 C23 1.390(6) .
C22 H22 0.9500 .
C23 C24 1.407(5) .
C23 H23 0.9500 .
O31 C31 1.337(5) .
O32 C54 1.330(4) .
N31 C38 1.406(5) .
N31 C37 1.470(5) .
N31 H31 0.8800 .
N32 C47 1.403(5) .
N32 C48 1.475(5) .
C31 C32 1.409(6) .
C31 C36 1.421(6) .
C32 C33 1.370(6) .
C32 H32A 0.9500 .
C33 C34 1.401(7) .
C33 H33 0.9500 .
C34 C35 1.384(7) .
C34 H34 0.9500 .
C35 C36 1.393(6) .
C35 H35 0.9500 .
C36 C37 1.514(5) .
C37 C48 1.603(5) .
C37 H37 1.0000 .
C38 C42 1.421(6) .
C38 C39 1.427(6) .
C39 C40 1.433(6) .
C39 H39 0.9500 .
C40 C41 1.420(7) .
C40 H40 0.9500 .
C41 C42 1.421(6) .
C41 H41 0.9500 .
C42 H42 0.9500 .
C43 C47 1.421(5) .
C43 C44 1.433(5) .
C43 H43 0.9500 .
C44 C45 1.413(6) .
C44 H44 0.9500 .
C45 C46 1.414(6) .
C45 H45 0.9500 .
C46 C47 1.442(5) .
C46 H46 0.9500 .
C48 C49 1.532(5) .
C48 H48 1.0000 .
C49 C50 1.390(5) .
C49 C54 1.410(5) .
C50 C51 1.389(6) .
C50 H50 0.9500 .
C51 C52 1.381(6) .
C51 H51 0.9500 .
C52 C53 1.383(6) .
C52 H52 0.9500 .
C53 C54 1.413(5) .
C53 H53 0.9500 .
O61 C72 1.423(5) .
O61 C61 1.426(5) .
O62 C62 1.428(5) .
O62 C63 1.431(5) .
O63 C65 1.410(6) .
O63 C64 1.424(6) .
O64 C66 1.415(6) .
O64 C67 1.431(7) .
O65 C69 1.419(6) .
O65 C68 1.430(7) .
O66 C70 1.415(5) .
O66 C71 1.429(6) .
C61 C62 1.497(6) .
C61 H61A 0.9900 .
C61 H61B 0.9900 .
C62 H62A 0.9900 .
C62 H62B 0.9900 .
C63 C64 1.493(7) .
C63 H63A 0.9900 .
C63 H63B 0.9900 .
C64 H64A 0.9900 .
C64 H64B 0.9900 .
C65 C66 1.489(8) .
C65 H65A 0.9900 .
C65 H65B 0.9900 .
C66 H66A 0.9900 .
C66 H66B 0.9900 .
C67 C68 1.476(8) .
C67 H67A 0.9900 .
C67 H67B 0.9900 .
C68 H68A 0.9900 .
C68 H68B 0.9900 .
C69 C70 1.477(8) .
C69 H69A 0.9900 .
C69 H69B 0.9900 .
C70 H70A 0.9900 .
C70 H70B 0.9900 .
C71 C72 1.496(6) .
C71 H71A 0.9900 .
C71 H71B 0.9900 .
C72 H72A 0.9900 .
C72 H72B 0.9900 .
O81 C86 1.389(7) 2_556
O81 C81 1.442(9) .
O82 C82 1.379(8) .
O82 C83 1.418(7) .
O83 C84 1.404(7) .
O83 C85 1.458(6) .
O83 K2 3.054(4) 2_556
C81 C82 1.366(9) .
C81 H81A 0.9900 .
C81 H81B 0.9900 .
C82 H82A 0.9900 .
C82 H82B 0.9900 .
C83 C84 1.497(8) .
C83 H83A 0.9900 .
C83 H83B 0.9900 .
C84 H84A 0.9900 .
C84 H84B 0.9900 .
C85 C86 1.423(8) .
C85 H85A 0.9900 .
C85 H85B 0.9900 .
C86 O81 1.389(7) 2_556
C86 H86A 0.9900 .
C86 H86B 0.9900 .
O91 C96 1.421(6) 2_657
O91 C91 1.432(5) .
O92 C93 1.414(6) .
O92 C92 1.424(5) .
O93 C95 1.425(5) .
O93 C94 1.437(5) .
C91 C92 1.492(7) .
C91 H91A 0.9900 .
C91 H91B 0.9900 .
C92 H92A 0.9900 .
C92 H92B 0.9900 .
C93 C94 1.493(7) .
C93 H93A 0.9900 .
C93 H93B 0.9900 .
C94 H94A 0.9900 .
C94 H94B 0.9900 .
C95 C96 1.505(6) .
C95 H95A 0.9900 .
C95 H95B 0.9900 .
C96 O91 1.421(6) 2_657
C96 H96A 0.9900 .
C96 H96B 0.9900 .
O101 C101 1.398(9) .
O101 C106 1.447(8) 2_666
O102 C103 1.414(8) .
O102 C102 1.437(9) .
O103 C104 1.418(8) .
O103 C105 1.425(9) .
C101 C102 1.463(11) .
C101 H10A 0.9900 .
C101 H10B 0.9900 .
C102 H10C 0.9900 .
C102 H10D 0.9900 .
C103 C104 1.461(12) .
C103 H10E 0.9900 .
C103 H10F 0.9900 .
C104 H10G 0.9900 .
C104 H10H 0.9900 .
C105 C106 1.451(11) .
C105 H10I 0.9900 .
C105 H10J 0.9900 .
C106 O101 1.447(8) 2_666
C106 H10K 0.9900 .
C106 H10L 0.9900 .
O111 C111 1.416(6) .
O111 C114 1.420(6) .
C111 C112 1.489(7) .
C111 H11A 0.9900 .
C111 H11B 0.9900 .
C112 C113 1.512(8) .
C112 H11C 0.9900 .
C112 H11D 0.9900 .
C113 C114 1.492(8) .
C113 H11E 0.9900 .
C113 H11F 0.9900 .
C114 H11G 0.9900 .
C114 H11H 0.9900 .
O112 C118 1.391(15) .
O112 C115 1.408(15) .
C115 C116 1.462(13) .
C115 H11I 0.9900 .
C115 H11J 0.9900 .
C116 C117 1.496(14) .
C116 H11K 0.9900 .
C116 H11L 0.9900 .
C117 C118 1.432(14) .
C117 H11M 0.9900 .
C117 H11N 0.9900 .
C118 H11O 0.9900 .
C118 H11P 0.9900 .
O212 C218 1.29(4) .
O212 C215 1.44(5) .
C215 C216 1.46(3) .
C215 H21A 0.9900 .
C215 H21B 0.9900 .
C216 C217 1.41(4) .
C216 H21C 0.9900 .
C216 H21D 0.9900 .
C217 C218 1.36(3) .
C217 H21E 0.9900 .
C217 H21F 0.9900 .
C218 H21G 0.9900 .
C218 H21H 0.9900 .
O121 C124 1.412(16) .
O121 C121 1.425(18) .
C121 C122 1.491(16) .
C121 H12A 0.9900 .
C121 H12B 0.9900 .
C122 C123 1.519(14) .
C122 H12C 0.9900 .
C122 H12D 0.9900 .
C123 C124 1.505(15) .
C123 H12E 0.9900 .
C123 H12F 0.9900 .
C124 H12G 0.9900 .
C124 H12H 0.9900 .
O131 C131 1.373(15) .
O131 C134 1.503(17) .
C131 C132 1.392(16) .
C131 H13A 0.9900 .
C131 H13B 0.9900 .
C132 C133 1.486(17) .
C132 H13C 0.9900 .
C132 H13D 0.9900 .
C133 C134 1.559(16) .
C133 H13E 0.9900 .
C133 H13F 0.9900 .
C134 H13G 0.9900 .
C134 H13H 0.9900 .
O141 C144 1.343(13) .
O141 C141 1.62(3) .
C141 C142 1.604(17) .
C141 H14A 0.9900 .
C141 H14B 0.9900 .
C142 C143 1.583(16) .
C142 H14C 0.9900 .
C142 H14D 0.9900 .
C143 C144 1.499(15) .
C143 H14E 0.9900 .
C143 H14F 0.9900 .
C144 H14G 0.9900 .
C144 H14H 0.9900 .
